data_1543323
loop_
_publ_author_name
'Garnier, D.'
'Jim\'enez, J.-R.'
'Li, Y.'
'von Bardeleben, J.'
'Journaux, Y.'
'Augenstein, T.'
'Moos, E. M. B.'
'Gamer, M. T.'
'Breher, F.'
'Lescou\"ezec, R.'

_publ_section_title
;
 K&#x2282;{[FeII(Tp)(CN)3]4[CoIII(pzTp)]3[CoII(pzTp)]}: a neutral soluble
 model complex of photomagnetic Prussian blue analogues
;
_journal_issue 8
_journal_name_full 'Chem. Sci.'
_journal_page_first 4825
_journal_paper_doi 10.1039/C6SC01435F
_journal_volume 7
_journal_year 2016
_chemical_formula_moiety 'C96 H88 B8 Co4 Fe4 K1 N68'
_chemical_formula_sum 'C96 H88 B8 Co4 Fe4 K N68'
_chemical_formula_weight 2779.04
_space_group_crystal_system triclinic
_space_group_IT_number 2
_space_group_name_Hall '-P 1'
_space_group_name_H-M_alt 'P -1'
_symmetry_space_group_name_Hall '-P 1'
_symmetry_space_group_name_H-M 'P -1'
_atom_sites_solution_hydrogens geom
_audit_creation_date 2016-03-18
_audit_creation_method
;
Olex2 1.2
(compiled 2016.02.19 svn.r3266 for OlexSys, GUI svn.r5155)
;
_audit_update_record
;
2016-03-18 deposited with the CCDC.
2016-05-13 downloaded from the CCDC.
;
_cell_angle_alpha 84.336(2)
_cell_angle_beta 81.254(2)
_cell_angle_gamma 71.749(2)
_cell_formula_units_Z 2
_cell_length_a 16.4051(5)
_cell_length_b 17.4587(5)
_cell_length_c 29.8313(8)
_cell_measurement_reflns_used 36514
_cell_measurement_temperature 100
_cell_measurement_theta_max 30.21
_cell_measurement_theta_min 1.32
_cell_volume 8008.0(4)
_computing_cell_refinement 'STOE X-AREA, PLATON (A.L.Spek, 2009)'
_computing_data_collection 'STOE X-AREA'
_computing_data_reduction 'STOE X-RED & LANA, PLATON (A.L.Spek, 2009)'
_computing_molecular_graphics 'Diamond 2/3/4, Olex2 (Dolomanov et al., 2009)'
_computing_publication_material 'MS Word, Olex2 (Dolomanov et al., 2009)'
_computing_structure_refinement 'SHELXL-2014/7 (Sheldrick, 2015)'
_computing_structure_solution 'SHELXT-2014/7 (Sheldrick, 2015)'
_diffrn_ambient_temperature 100
_diffrn_detector 'CMOS pixel detector'
_diffrn_detector_area_resol_mean 5.81
_diffrn_detector_type 'Dectris Pilatus 100k'
_diffrn_measured_fraction_theta_full 0.995
_diffrn_measured_fraction_theta_max 0.980
_diffrn_measurement_device 'four-circle diffractometer'
_diffrn_measurement_device_type 'STOE STADIVARI'
_diffrn_measurement_method '\w scans'
_diffrn_radiation_monochromator 'single reflection optic'
_diffrn_radiation_type MoK\a
_diffrn_radiation_wavelength 0.71073
_diffrn_reflns_av_R_equivalents 0.0658
_diffrn_reflns_av_unetI/netI 0.0912
_diffrn_reflns_Laue_measured_fraction_full 0.995
_diffrn_reflns_Laue_measured_fraction_max 0.980
_diffrn_reflns_limit_h_max 18
_diffrn_reflns_limit_h_min -20
_diffrn_reflns_limit_k_max 21
_diffrn_reflns_limit_k_min -21
_diffrn_reflns_limit_l_max 25
_diffrn_reflns_limit_l_min -36
_diffrn_reflns_number 67140
_diffrn_reflns_point_group_measured_fraction_full 0.995
_diffrn_reflns_point_group_measured_fraction_max 0.980
_diffrn_reflns_theta_full 26.000
_diffrn_reflns_theta_max 26.185
_diffrn_reflns_theta_min 1.318
_diffrn_source 'Mo LFF Sealed Tube'
_diffrn_source_type 'Xenocs Genix3D microfocus'
_exptl_absorpt_coefficient_mu 0.839
_exptl_absorpt_correction_T_max 0.9980
_exptl_absorpt_correction_T_min 0.9915
_exptl_absorpt_correction_type integration
_exptl_absorpt_process_details 'STOE X-RED, X-SHAPE & LANA'
_exptl_crystal_colour blue
_exptl_crystal_colour_primary blue
_exptl_crystal_density_diffrn 1.153
_exptl_crystal_description plate
_exptl_crystal_F_000 2822
_exptl_crystal_size_max 0.433
_exptl_crystal_size_mid 0.309
_exptl_crystal_size_min 0.142
_refine_diff_density_max 0.943
_refine_diff_density_min -0.571
_refine_diff_density_rms 0.084
_refine_ls_extinction_method none
_refine_ls_goodness_of_fit_ref 0.860
_refine_ls_hydrogen_treatment constr
_refine_ls_matrix_type full
_refine_ls_number_parameters 1873
_refine_ls_number_reflns 31472
_refine_ls_number_restraints 279
_refine_ls_restrained_S_all 0.861
_refine_ls_R_factor_all 0.0868
_refine_ls_R_factor_gt 0.0527
_refine_ls_shift/su_max 0.001
_refine_ls_shift/su_mean 0.000
_refine_ls_structure_factor_coef Fsqd
_refine_ls_weighting_details 'w=1/[\s^2^(Fo^2^)+(0.0519P)^2^] where P=(Fo^2^+2Fc^2^)/3'
_refine_ls_weighting_scheme calc
_refine_ls_wR_factor_gt 0.1132
_refine_ls_wR_factor_ref 0.1243
_reflns_Friedel_coverage 0.000
_reflns_number_gt 18783
_reflns_number_total 31472
_reflns_threshold_expression 'I > 2\s(I)'
_cod_data_source_file c6sc01435f2.cif
_cod_data_source_block dg464_sq
_cod_depositor_comments 'Adding full bibliography for 1543323.cif.'
_cod_database_code 1543323
_shelx_space_group_comment
;
The symmetry employed for this shelxl refinement is uniquely defined
by the following loop, which should always be used as a source of
symmetry information in preference to the above space-group names.
They are only intended as comments.
;
_olex2_refinement_description
;
1. Fixed Uiso
 At 1.2 times of:
  All B(H) groups, All B(H,H) groups, All C(H) groups
2. Uiso/Uaniso restraints and constraints
B6A \\sim B6B: within 1.7A with sigma of 0.004 and sigma for terminal atoms of
0.008
N630 \\sim N680: within 1.7A with sigma of 0.004 and sigma for terminal atoms
of 0.008
N221 \\sim N271: within 1.7A with sigma of 0.004 and sigma for terminal atoms
of 0.008
N530 \\sim N580: within 1.7A with sigma of 0.008 and sigma for terminal atoms
of 0.016
N680 \\sim N681 \\sim C680 \\sim C681 \\sim C682: within 1.7A with sigma of
0.004 and sigma for terminal atoms of 0.008
C730 \\sim N730 \\sim N731 \\sim C732 \\sim C731: within 1.7A with sigma of
0.004 and sigma for terminal atoms of 0.008
N780 \\sim N781 \\sim C780 \\sim C781 \\sim C782 \\sim B7: within 2A with sigma
of 0.008 and sigma for terminal atoms of 0.016
3. Rigid body (RIGU) restrains
 N650, N651, C650, C651, C652, B6B
 with sigma for 1-2 distances of 0.002 and sigma for 1-3 distances of 0.002
 N580, N581, C580, C581, C582
 with sigma for 1-2 distances of 0.002 and sigma for 1-3 distances of 0.002
 N270, N271, C270, C271, C272
 with sigma for 1-2 distances of 0.002 and sigma for 1-3 distances of 0.002
 N220, N221, C220, C221, C222
 with sigma for 1-2 distances of 0.002 and sigma for 1-3 distances of 0.002
 N630, N631, C630, C631, C632
 with sigma for 1-2 distances of 0.002 and sigma for 1-3 distances of 0.002
4. Others
 Fixed Sof: K1A(0.5) K1B(0.2) K1C(0.2) K1D(0.1) N220(0.66667) N221(0.66667)
 N530(0.6) N531(0.6) N600(0.66667) N601(0.66667) N630(0.66667) N631(0.66667)
 N730(0.7) N731(0.7) N271(0.33333) C272(0.33333) H272(0.33333) C271(0.33333)
 H271(0.33333) C270(0.33333) H270(0.33333) N270(0.33333) N580(0.4) N581(0.4)
 N650(0.33333) N651(0.33333) N680(0.33333) N681(0.33333) C682(0.33333)
 H682(0.33333) C681(0.33333) H681(0.33333) C680(0.33333) H680(0.33333)
 N780(0.3) N781(0.3) C220(0.66667) H220(0.66667) C221(0.66667) H221(0.66667)
 C222(0.66667) H222(0.66667) C530(0.6) H530(0.6) C531(0.6) H531(0.6) C532(0.6)
 H532(0.6) C600(0.66667) H600(0.66667) C601(0.66667) H601(0.66667)
 C602(0.66667) H602(0.66667) C630(0.66667) H630(0.66667) C631(0.66667)
 H631(0.66667) C632(0.66667) H632(0.66667) C730(0.7) H730(0.7) C731(0.7)
 H731(0.7) C732(0.7) H732(0.7) C580(0.4) H580(0.4) C581(0.4) H581(0.4)
 C582(0.4) H582(0.4) C650(0.33333) H650(0.33333) C651(0.33333) H651(0.33333)
 C652(0.33333) H652(0.33333) C780(0.3) H780(0.3) C781(0.3) H781(0.3) C782(0.3)
 H782(0.3) H2A(0.66667) H2B(0.33333) B6A(0.66667) B6B(0.33333)
5.a Ternary CH refined with riding coordinates:
 B1(H1), B2(H2A), B2(H2B), B3(H3), B4(H4)
5.b Aromatic/amide H refined with riding coordinates:
 C830(H830), C272(H272), C271(H271), C270(H270), C682(H682), C681(H681),
 C680(H680), C1T(H1T), C100(H100), C101(H101), C102(H102), C110(H110),
 C111(H111), C112(H112), C120(H120), C121(H121), C122(H122), C200(H200),
 C201(H201), C202(H202), C210(H210), C211(H211), C212(H212), C300(H300),
 C301(H301), C302(H302), C310(H310), C312(H312), C320(H320), C321(H321),
 C322(H322), C400(H400), C401(H401), C402(H402), C410(H410), C411(H411),
 C412(H412), C420(H420), C421(H421), C422(H422), C500(H500), C501(H501),
 C502(H502), C510(H510), C511(H511), C512(H512), C520(H520), C521(H521),
 C522(H522), C610(H610), C611(H611), C612(H612), C620(H620), C621(H621),
 C622(H622), C700(H700), C701(H701), C702(H702), C710(H710), C711(H711),
 C712(H712), C720(H720), C721(H721), C722(H722), C800(H800), C801(H801),
 C802(H802), C810(H810), C811(H811), C812(H812), C820(H820), C821(H821),
 C822(H822), C832(H832), C831(H831), C220(H220), C221(H221), C222(H222),
 C530(H530), C531(H531), C532(H532), C600(H600), C601(H601), C602(H602),
 C630(H630), C631(H631), C632(H632), C730(H730), C731(H731), C732(H732),
 C580(H580), C581(H581), C582(H582), C650(H650), C651(H651), C652(H652),
 C780(H780), C781(H781), C782(H782)
5.c Fitted pentagon refined as free rotating group:
 N271(C272,C271,C270,N270), N680(N681,C682,C681,C680)
;
_shelx_shelxl_version_number 2014/7
_olex2_submission_special_instructions 'No special instructions were received'

loop_
_space_group_symop_operation_xyz
'x, y, z'
'-x, -y, -z'

loop_
_atom_site_label
_atom_site_type_symbol
_atom_site_fract_x
_atom_site_fract_y
_atom_site_fract_z
_atom_site_U_iso_or_equiv
_atom_site_adp_type
_atom_site_occupancy
_atom_site_site_symmetry_order
_atom_site_calc_flag
_atom_site_refinement_flags_posn
_atom_site_refinement_flags_adp
_atom_site_refinement_flags_occupancy
_atom_site_disorder_assembly
_atom_site_disorder_group
Co1 Co 0.49449(3) 0.46559(3) 0.70158(2) 0.02576(10) Uani 1 1 d . . . . .
Co2 Co 0.24837(3) 0.25818(3) 0.63381(2) 0.03316(12) Uani 1 1 d . . . . .
Co3 Co 0.51138(3) 0.09521(3) 0.81285(2) 0.03004(11) Uani 1 1 d . . . . .
Co4 Co 0.12435(3) 0.39629(3) 0.85160(2) 0.02746(11) Uani 1 1 d . . . . .
Fe1 Fe 0.56229(4) 0.18675(3) 0.65082(2) 0.02943(12) Uani 1 1 d . . . . .
Fe2 Fe 0.18032(4) 0.52813(3) 0.69611(2) 0.03377(13) Uani 1 1 d . . . . .
Fe3 Fe 0.43438(4) 0.37339(3) 0.86296(2) 0.03088(12) Uani 1 1 d . . . . .
Fe4 Fe 0.21175(4) 0.12169(3) 0.78714(2) 0.03245(12) Uani 1 1 d . . . . .
K1A K 0.31593(16) 0.31153(15) 0.76521(7) 0.0433(4) Uani 0.5 1 d . . P A 1
K1B K 0.3359(4) 0.2982(4) 0.73101(17) 0.0368(11) Uani 0.2 1 d . . P A 2
K1C K 0.3660(4) 0.3219(3) 0.7399(2) 0.0399(11) Uani 0.2 1 d . . P A 3
K1D K 0.3637(9) 0.2748(7) 0.7530(5) 0.046(3) Uani 0.1 1 d . . P A 4
N1 N 0.5236(2) 0.35756(18) 0.68028(10) 0.0288(6) Uani 1 1 d . . . . .
N2 N 0.3704(2) 0.23230(19) 0.63944(11) 0.0364(7) Uani 1 1 d . . . . .
N3 N 0.5351(2) 0.12985(17) 0.75059(10) 0.0325(7) Uani 1 1 d . . . . .
N4 N 0.2231(2) 0.3620(2) 0.65993(11) 0.0357(7) Uani 1 1 d . . . . .
N5 N 0.3739(2) 0.48474(17) 0.69789(10) 0.0320(7) Uani 1 1 d . . . . .
N6 N 0.1474(2) 0.44667(18) 0.78980(11) 0.0308(7) Uani 1 1 d . . . . .
N7 N 0.2454(2) 0.38555(18) 0.86001(10) 0.0342(7) Uani 1 1 d . . . . .
N8 N 0.4744(2) 0.42555(17) 0.76356(10) 0.0299(7) Uani 1 1 d . . . . .
N9 N 0.4754(2) 0.20474(19) 0.83018(10) 0.0317(7) Uani 1 1 d . . . . .
N10 N 0.2313(2) 0.20769(19) 0.69397(10) 0.0327(7) Uani 1 1 d . . . . .
N11 N 0.1615(2) 0.2867(2) 0.82640(11) 0.0355(7) Uani 1 1 d . . . . .
N12 N 0.3967(2) 0.10387(17) 0.80267(10) 0.0315(7) Uani 1 1 d . . . . .
N100 N 0.7479(2) 0.1159(2) 0.62104(11) 0.0411(8) Uani 1 1 d . . . . .
N101 N 0.6894(2) 0.15749(18) 0.65441(11) 0.0351(7) Uani 1 1 d . . . . .
N110 N 0.6539(3) 0.0399(2) 0.60177(12) 0.0467(9) Uani 1 1 d . . . . .
N111 N 0.5845(2) 0.07421(19) 0.63167(11) 0.0384(8) Uani 1 1 d . . . . .
N120 N 0.6578(2) 0.1694(2) 0.55898(11) 0.0395(8) Uani 1 1 d . . . . .
N121 N 0.5890(2) 0.21851(18) 0.58464(10) 0.0332(7) Uani 1 1 d . . . . .
N200 N 0.1397(3) 0.6590(2) 0.62547(14) 0.0607(11) Uani 1 1 d . . . . .
N201 N 0.1967(3) 0.5854(2) 0.63481(12) 0.0440(9) Uani 1 1 d . . . . .
N210 N 0.1019(4) 0.7035(2) 0.70491(16) 0.0723(14) Uani 1 1 d . . . . .
N211 N 0.1533(3) 0.63482(19) 0.72418(13) 0.0458(9) Uani 1 1 d . . . . .
N300 N 0.4401(2) 0.5024(2) 0.91776(11) 0.0422(8) Uani 1 1 d . . . . .
N301 N 0.4026(2) 0.4867(2) 0.88304(11) 0.0364(7) Uani 1 1 d . . . . .
N310 N 0.5777(3) 0.3920(2) 0.90474(12) 0.0447(9) Uani 1 1 d . . . . .
N311 N 0.5579(2) 0.3637(2) 0.86813(11) 0.0388(8) Uani 1 1 d . . . . .
N320 N 0.4564(3) 0.3697(2) 0.95874(11) 0.0464(9) Uani 1 1 d . . . . .
N321 N 0.4221(2) 0.3375(2) 0.92905(11) 0.0394(8) Uani 1 1 d . . . . .
N400 N 0.2047(3) -0.0383(2) 0.76845(13) 0.0483(9) Uani 1 1 d . . . . .
N401 N 0.2512(2) 0.01567(19) 0.75817(11) 0.0390(8) Uani 1 1 d . . . . .
N410 N 0.1547(3) 0.0006(2) 0.84819(13) 0.0521(10) Uani 1 1 d . . . . .
N411 N 0.1922(3) 0.0615(2) 0.84677(12) 0.0424(8) Uani 1 1 d . . . . .
N420 N 0.0619(3) 0.0629(2) 0.78816(13) 0.0492(9) Uani 1 1 d . . . . .
N421 N 0.0893(2) 0.1295(2) 0.77964(11) 0.0405(8) Uani 1 1 d . . . . .
N500 N 0.5167(3) 0.6238(2) 0.70346(13) 0.0447(9) Uani 1 1 d . . . . .
N501 N 0.4684(2) 0.57453(19) 0.72199(11) 0.0368(7) Uani 1 1 d . . . . .
N510 N 0.6512(3) 0.5103(2) 0.68704(15) 0.0502(9) Uani 1 1 d . . . . .
N511 N 0.6158(2) 0.45150(19) 0.70414(11) 0.0372(7) Uani 1 1 d . . . . .
N520 N 0.5542(3) 0.5668(2) 0.62761(13) 0.0438(8) Uani 1 1 d . . . . .
N521 N 0.5133(2) 0.50929(18) 0.63919(11) 0.0356(7) Uani 1 1 d . . . . .
N610 N 0.2323(3) 0.1557(2) 0.56667(12) 0.0504(9) Uani 1 1 d . . . . .
N611 N 0.2684(2) 0.1578(2) 0.60491(11) 0.0452(9) Uani 1 1 d . . . . .
N620 N 0.1003(3) 0.2707(3) 0.58817(13) 0.0620(11) Uani 1 1 d . . . . .
N621 N 0.1263(3) 0.2821(2) 0.62776(11) 0.0503(9) Uani 1 1 d . . . . .
N700 N 0.6696(3) 0.0229(2) 0.85065(13) 0.0532(10) Uani 1 1 d . . . . .
N701 N 0.6260(2) 0.0855(2) 0.82413(11) 0.0413(8) Uani 1 1 d . . . . .
N710 N 0.6040(3) -0.0730(2) 0.82597(14) 0.0563(10) Uani 1 1 d . . . . .
N711 N 0.5530(2) -0.01724(19) 0.79825(12) 0.0426(8) Uani 1 1 d . . . . .
N720 N 0.5402(3) -0.0036(2) 0.89706(12) 0.0520(10) Uani 1 1 d . . . . .
N721 N 0.4864(2) 0.0603(2) 0.87579(11) 0.0398(8) Uani 1 1 d . . . . .
N800 N 0.0022(2) 0.52398(19) 0.90886(11) 0.0391(8) Uani 1 1 d . . . . .
N801 N 0.0789(2) 0.50407(19) 0.88083(12) 0.0401(8) Uani 1 1 d . . . . .
N810 N 0.0180(2) 0.3819(2) 0.93821(11) 0.0406(8) Uani 1 1 d . . . . .
N811 N 0.0958(2) 0.34874(19) 0.91364(12) 0.0408(8) Uani 1 1 d . . . . .
N820 N -0.0678(2) 0.4423(2) 0.87381(11) 0.0400(8) Uani 1 1 d . . . . .
N821 N 0.0005(2) 0.4120(2) 0.84252(11) 0.0390(8) Uani 1 1 d . . . . .
N830 N -0.1241(3) 0.4877(2) 0.95502(12) 0.0466(9) Uani 1 1 d . . . . .
C830 C -0.1281(4) 0.5224(3) 0.99434(15) 0.0576(13) Uani 1 1 d . . . . .
H830 H -0.0849 0.5422 1.0024 0.069 Uiso 1 1 calc R . . . .
N220 N 0.0150(7) 0.6419(6) 0.6769(4) 0.066(3) Uani 0.6667 1 d . U P B 1
N221 N 0.0530(6) 0.5626(6) 0.6909(4) 0.0555(18) Uani 0.6667 1 d . U P B 1
N530 N 0.6386(10) 0.6532(7) 0.6477(4) 0.040(3) Uani 0.6 1 d . U P C 1
N531 N 0.6540(6) 0.6828(4) 0.6039(3) 0.0601(18) Uani 0.6 1 d . . P C 1
N600 N 0.2280(7) 0.3008(6) 0.5417(3) 0.044(2) Uani 0.6667 1 d . . P A 1
N601 N 0.2654(5) 0.3116(5) 0.5775(2) 0.0325(19) Uani 0.6667 1 d . . P A 1
N630 N 0.1361(6) 0.2357(5) 0.5065(2) 0.0657(18) Uani 0.6667 1 d . U P A 1
N631 N 0.1619(4) 0.1689(5) 0.4822(2) 0.0611(15) Uani 0.6667 1 d . U P A 1
N730 N 0.6850(7) -0.1079(6) 0.8969(3) 0.0734(19) Uani 0.7 1 d . U P D 1
N731 N 0.6777(5) -0.1085(5) 0.9432(2) 0.0736(16) Uani 0.7 1 d . U P D 1
N271 N 0.0597(9) 0.5524(12) 0.6852(8) 0.062(2) Uani 0.3333 1 d . U P B 2
C272 C 0.0107(9) 0.4977(9) 0.6876(6) 0.071(4) Uani 0.3333 1 d G U P B 2
H272 H 0.0278 0.4429 0.6986 0.085 Uiso 0.3333 1 calc R . P B 2
C271 C -0.0686(8) 0.5395(9) 0.6705(6) 0.097(6) Uani 0.3333 1 d G U P B 2
H271 H -0.1138 0.5174 0.6681 0.117 Uiso 0.3333 1 calc R . P B 2
C270 C -0.0686(8) 0.6199(8) 0.6576(5) 0.073(4) Uani 0.3333 1 d G U P B 2
H270 H -0.1137 0.6612 0.6451 0.087 Uiso 0.3333 1 calc R . P B 2
N270 N 0.0108(11) 0.6280(10) 0.6667(8) 0.057(4) Uani 0.3333 1 d G U P B 2
N580 N 0.6519(17) 0.6418(13) 0.6576(7) 0.042(3) Uani 0.4 1 d . U P C 2
N581 N 0.6302(10) 0.7159(7) 0.6808(5) 0.059(3) Uani 0.4 1 d . U P C 2
N650 N 0.2186(18) 0.2854(13) 0.5315(7) 0.047(4) Uani 0.3333 1 d . U P A 2
N651 N 0.2576(17) 0.3052(13) 0.5636(8) 0.045(4) Uani 0.3333 1 d . U P A 2
N680 N 0.1274(10) 0.2107(10) 0.5086(4) 0.076(2) Uani 0.3333 1 d . U P A 2
N681 N 0.1668(9) 0.2105(9) 0.4628(5) 0.083(3) Uani 0.3333 1 d G U P A 2
C682 C 0.1247(10) 0.1734(11) 0.4372(3) 0.084(3) Uani 0.3333 1 d G U P A 2
H682 H 0.1381 0.1652 0.4056 0.100 Uiso 0.3333 1 calc R . P A 2
C681 C 0.0593(9) 0.1507(10) 0.4672(4) 0.085(3) Uani 0.3333 1 d G U P A 2
H681 H 0.0211 0.1246 0.4592 0.102 Uiso 0.3333 1 calc R . P A 2
C680 C 0.0609(9) 0.1737(10) 0.5113(4) 0.083(3) Uani 0.3333 1 d G U P A 2
H680 H 0.0240 0.1658 0.5380 0.100 Uiso 0.3333 1 calc R . P A 2
N780 N 0.6980(16) -0.1230(15) 0.8821(7) 0.075(3) Uani 0.3 1 d . U P D 2
N781 N 0.6874(11) -0.1651(12) 0.9214(6) 0.085(4) Uani 0.3 1 d . U P D 2
C1 C 0.5411(2) 0.2932(2) 0.66854(11) 0.0285(8) Uani 1 1 d . . . . .
C1T C 0.7006(3) 0.3452(3) 0.85980(18) 0.0548(12) Uani 1 1 d . . . . .
H1T H 0.7600 0.3300 0.8475 0.066 Uiso 1 1 calc R . . . .
C2 C 0.4432(3) 0.2135(2) 0.64471(12) 0.0301(8) Uani 1 1 d . . . . .
C3 C 0.5436(2) 0.1521(2) 0.71272(13) 0.0304(8) Uani 1 1 d . . . . .
C4 C 0.2044(3) 0.4264(2) 0.67176(12) 0.0323(8) Uani 1 1 d . . . . .
C5 C 0.2988(3) 0.5030(2) 0.69878(12) 0.0300(8) Uani 1 1 d . . . . .
C6 C 0.1605(2) 0.4785(2) 0.75429(13) 0.0292(8) Uani 1 1 d . . . . .
C7 C 0.3173(3) 0.3827(2) 0.86072(12) 0.0302(8) Uani 1 1 d . . . . .
C8 C 0.4550(2) 0.4079(2) 0.80145(12) 0.0279(7) Uani 1 1 d . . . . .
C9 C 0.4625(2) 0.2676(2) 0.84391(12) 0.0292(8) Uani 1 1 d . . . . .
C10 C 0.2254(2) 0.1751(2) 0.72939(12) 0.0289(7) Uani 1 1 d . . . . .
C11 C 0.1769(2) 0.2239(2) 0.81314(12) 0.0309(8) Uani 1 1 d . . . . .
C12 C 0.3256(3) 0.1107(2) 0.79610(12) 0.0293(8) Uani 1 1 d . . . . .
C100 C 0.8283(3) 0.1035(3) 0.63106(15) 0.0498(11) Uani 1 1 d . . . . .
H100 H 0.8802 0.0759 0.6130 0.060 Uiso 1 1 calc R . . . .
C101 C 0.8237(3) 0.1367(3) 0.67103(16) 0.0513(11) Uani 1 1 d . . . . .
H101 H 0.8705 0.1370 0.6863 0.062 Uiso 1 1 calc R . . . .
C102 C 0.7357(3) 0.1702(3) 0.68477(14) 0.0419(9) Uani 1 1 d . . . . .
H102 H 0.7118 0.1981 0.7118 0.050 Uiso 1 1 calc R . . . .
C110 C 0.6545(4) -0.0351(3) 0.59420(18) 0.0582(13) Uani 1 1 d . . . . .
H110 H 0.6968 -0.0716 0.5746 0.070 Uiso 1 1 calc R . . . .
C111 C 0.5828(4) -0.0499(3) 0.61992(18) 0.0592(13) Uani 1 1 d . . . . .
H111 H 0.5658 -0.0974 0.6215 0.071 Uiso 1 1 calc R . . . .
C112 C 0.5412(3) 0.0201(2) 0.64286(16) 0.0467(10) Uani 1 1 d . . . . .
H112 H 0.4895 0.0285 0.6635 0.056 Uiso 1 1 calc R . . . .
C120 C 0.6615(3) 0.2014(3) 0.51575(14) 0.0450(10) Uani 1 1 d . . . . .
H120 H 0.7032 0.1784 0.4912 0.054 Uiso 1 1 calc R . . . .
C121 C 0.5960(3) 0.2716(3) 0.51316(14) 0.0464(10) Uani 1 1 d . . . . .
H121 H 0.5832 0.3071 0.4872 0.056 Uiso 1 1 calc R . . . .
C122 C 0.5515(3) 0.2800(2) 0.55715(13) 0.0386(9) Uani 1 1 d . . . . .
H122 H 0.5016 0.3235 0.5661 0.046 Uiso 1 1 calc R . . . .
C200 C 0.1646(4) 0.6852(3) 0.58288(18) 0.0661(15) Uani 1 1 d . . . . .
H200 H 0.1351 0.7344 0.5679 0.079 Uiso 1 1 calc R . . . .
C201 C 0.2375(4) 0.6308(3) 0.56495(16) 0.0581(13) Uani 1 1 d . . . . .
H201 H 0.2696 0.6341 0.5359 0.070 Uiso 1 1 calc R . . . .
C202 C 0.2554(3) 0.5684(3) 0.59867(14) 0.0467(11) Uani 1 1 d . . . . .
H202 H 0.3030 0.5205 0.5959 0.056 Uiso 1 1 calc R . . . .
C210 C 0.0885(6) 0.7637(3) 0.7319(3) 0.096(3) Uani 1 1 d . . . . .
H210 H 0.0545 0.8178 0.7260 0.116 Uiso 1 1 calc R . . . .
C211 C 0.1295(5) 0.7372(3) 0.7685(2) 0.083(2) Uani 1 1 d . . . . .
H211 H 0.1301 0.7673 0.7932 0.099 Uiso 1 1 calc R . . . .
C212 C 0.1717(4) 0.6545(3) 0.76208(17) 0.0536(12) Uani 1 1 d . . . . .
H212 H 0.2080 0.6185 0.7820 0.064 Uiso 1 1 calc R . . . .
C300 C 0.4095(3) 0.5825(3) 0.92419(16) 0.0504(11) Uani 1 1 d . . . . .
H300 H 0.4245 0.6092 0.9465 0.061 Uiso 1 1 calc R . . . .
C301 C 0.3533(3) 0.6190(3) 0.89317(17) 0.0540(12) Uani 1 1 d . . . . .
H301 H 0.3228 0.6748 0.8893 0.065 Uiso 1 1 calc R . . . .
C302 C 0.3510(3) 0.5569(2) 0.86894(14) 0.0402(9) Uani 1 1 d . . . . .
H302 H 0.3166 0.5634 0.8451 0.048 Uiso 1 1 calc R . . . .
C310 C 0.6633(3) 0.3810(3) 0.89986(17) 0.0536(12) Uani 1 1 d . . . . .
H310 H 0.6932 0.3957 0.9208 0.064 Uiso 1 1 calc R . . . .
C312 C 0.6313(3) 0.3362(3) 0.84129(15) 0.0456(10) Uani 1 1 d . . . . .
H312 H 0.6363 0.3132 0.8130 0.055 Uiso 1 1 calc R . . . .
C320 C 0.4414(4) 0.3354(3) 1.00074(15) 0.0616(14) Uani 1 1 d . . . . .
H320 H 0.4588 0.3471 1.0276 0.074 Uiso 1 1 calc R . . . .
C321 C 0.3981(4) 0.2825(3) 0.99861(16) 0.0665(15) Uani 1 1 d . . . . .
H321 H 0.3788 0.2503 1.0229 0.080 Uiso 1 1 calc R . . . .
C322 C 0.3877(3) 0.2853(3) 0.95289(15) 0.0504(11) Uani 1 1 d . . . . .
H322 H 0.3595 0.2538 0.9406 0.060 Uiso 1 1 calc R . . . .
C400 C 0.2433(4) -0.1038(3) 0.74404(16) 0.0540(12) Uani 1 1 d . . . . .
H400 H 0.2241 -0.1501 0.7451 0.065 Uiso 1 1 calc R . . . .
C401 C 0.3153(4) -0.0927(3) 0.71716(16) 0.0534(12) Uani 1 1 d . . . . .
H401 H 0.3549 -0.1284 0.6962 0.064 Uiso 1 1 calc R . . . .
C402 C 0.3170(3) -0.0168(2) 0.72773(14) 0.0415(10) Uani 1 1 d . . . . .
H402 H 0.3599 0.0078 0.7147 0.050 Uiso 1 1 calc R . . . .
C410 C 0.1504(4) -0.0339(3) 0.89058(17) 0.0662(15) Uani 1 1 d . . . . .
H410 H 0.1269 -0.0769 0.9004 0.079 Uiso 1 1 calc R . . . .
C411 C 0.1862(4) 0.0043(3) 0.91724(17) 0.0669(15) Uani 1 1 d . . . . .
H411 H 0.1926 -0.0070 0.9485 0.080 Uiso 1 1 calc R . . . .
C412 C 0.2108(3) 0.0630(3) 0.88807(15) 0.0514(11) Uani 1 1 d . . . . .
H412 H 0.2374 0.0993 0.8968 0.062 Uiso 1 1 calc R . . . .
C420 C -0.0227(3) 0.0830(3) 0.78163(17) 0.0584(13) Uani 1 1 d . . . . .
H420 H -0.0569 0.0473 0.7856 0.070 Uiso 1 1 calc R . . . .
C421 C -0.0505(3) 0.1638(3) 0.76833(18) 0.0564(12) Uani 1 1 d . . . . .
H421 H -0.1063 0.1950 0.7613 0.068 Uiso 1 1 calc R . . . .
C422 C 0.0219(3) 0.1888(3) 0.76758(15) 0.0443(10) Uani 1 1 d . . . . .
H422 H 0.0232 0.2425 0.7593 0.053 Uiso 1 1 calc R . . . .
C500 C 0.4821(4) 0.6956(3) 0.7228(2) 0.0687(16) Uani 1 1 d . . . . .
H500 H 0.5028 0.7411 0.7162 0.082 Uiso 1 1 calc R . . . .
C501 C 0.4124(5) 0.6918(4) 0.7538(2) 0.0773(18) Uani 1 1 d . . . . .
H501 H 0.3756 0.7335 0.7724 0.093 Uiso 1 1 calc R . . . .
C502 C 0.4065(4) 0.6127(3) 0.75223(16) 0.0556(12) Uani 1 1 d . . . . .
H502 H 0.3648 0.5913 0.7701 0.067 Uiso 1 1 calc R . . . .
C510 C 0.7361(4) 0.4830(4) 0.6905(3) 0.096(2) Uani 1 1 d . . . . .
H510 H 0.7765 0.5119 0.6805 0.115 Uiso 1 1 calc R . . . .
C511 C 0.7555(4) 0.4059(4) 0.7110(3) 0.0796(19) Uani 1 1 d . . . . .
H511 H 0.8102 0.3724 0.7183 0.096 Uiso 1 1 calc R . . . .
C512 C 0.6788(3) 0.3887(3) 0.71851(16) 0.0520(12) Uani 1 1 d . . . . .
H512 H 0.6713 0.3393 0.7320 0.062 Uiso 1 1 calc R . . . .
C520 C 0.5519(4) 0.5893(3) 0.58336(17) 0.0593(13) Uani 1 1 d . . . . .
H520 H 0.5751 0.6291 0.5672 0.071 Uiso 1 1 calc R . . . .
C521 C 0.5101(4) 0.5448(3) 0.56544(16) 0.0584(13) Uani 1 1 d . . . . .
H521 H 0.4988 0.5474 0.5349 0.070 Uiso 1 1 calc R . . . .
C522 C 0.4878(3) 0.4952(2) 0.60132(14) 0.0439(10) Uani 1 1 d . . . . .
H522 H 0.4585 0.4568 0.5992 0.053 Uiso 1 1 calc R . . . .
C610 C 0.2537(4) 0.0798(3) 0.55567(18) 0.0647(14) Uani 1 1 d . . . . .
H610 H 0.2373 0.0616 0.5305 0.078 Uiso 1 1 calc R . . . .
C611 C 0.3039(5) 0.0316(3) 0.5870(2) 0.0743(17) Uani 1 1 d . . . . .
H611 H 0.3286 -0.0254 0.5877 0.089 Uiso 1 1 calc R . . . .
C612 C 0.3107(4) 0.0834(3) 0.61678(18) 0.0624(14) Uani 1 1 d . . . . .
H612 H 0.3417 0.0676 0.6423 0.075 Uiso 1 1 calc R . . . .
C620 C 0.0134(4) 0.2940(5) 0.5930(2) 0.0839(19) Uani 1 1 d . . . . .
H620 H -0.0211 0.2935 0.5702 0.101 Uiso 1 1 calc R . . . .
C621 C -0.0172(4) 0.3185(5) 0.6365(2) 0.087(2) Uani 1 1 d . . . . .
H621 H -0.0760 0.3377 0.6495 0.105 Uiso 1 1 calc R . . . .
C622 C 0.0555(4) 0.3093(4) 0.65708(18) 0.0654(14) Uani 1 1 d . . . . .
H622 H 0.0549 0.3208 0.6876 0.078 Uiso 1 1 calc R . . . .
C700 C 0.7435(4) 0.0359(4) 0.85781(19) 0.0696(16) Uani 1 1 d . . . . .
H700 H 0.7853 0.0013 0.8755 0.084 Uiso 1 1 calc R . . . .
C701 C 0.7483(3) 0.1068(4) 0.83557(19) 0.0649(14) Uani 1 1 d . . . . .
H701 H 0.7931 0.1310 0.8345 0.078 Uiso 1 1 calc R . . . .
C702 C 0.6736(3) 0.1358(3) 0.81481(16) 0.0490(11) Uani 1 1 d . . . . .
H702 H 0.6585 0.1847 0.7965 0.059 Uiso 1 1 calc R . . . .
C710 C 0.6207(4) -0.1452(3) 0.8090(2) 0.0753(17) Uani 1 1 d . . . . .
H710 H 0.6540 -0.1951 0.8218 0.090 Uiso 1 1 calc R . . . .
C711 C 0.5833(5) -0.1361(3) 0.7712(2) 0.0739(17) Uani 1 1 d . . . . .
H711 H 0.5855 -0.1775 0.7522 0.089 Uiso 1 1 calc R . . . .
C712 C 0.5406(4) -0.0541(3) 0.76527(17) 0.0541(12) Uani 1 1 d . . . . .
H712 H 0.5079 -0.0292 0.7412 0.065 Uiso 1 1 calc R . . . .
C720 C 0.5001(4) -0.0138(3) 0.93962(16) 0.0648(16) Uani 1 1 d . . . . .
H720 H 0.5230 -0.0551 0.9616 0.078 Uiso 1 1 calc R . . . .
C721 C 0.4220(4) 0.0444(3) 0.94599(17) 0.0621(14) Uani 1 1 d . . . . .
H721 H 0.3810 0.0527 0.9726 0.075 Uiso 1 1 calc R . . . .
C722 C 0.4162(3) 0.0884(3) 0.90505(14) 0.0472(10) Uani 1 1 d . . . . .
H722 H 0.3680 0.1332 0.8986 0.057 Uiso 1 1 calc R . . . .
C800 C -0.0161(4) 0.6011(3) 0.91922(16) 0.0586(14) Uani 1 1 d . . . . .
H800 H -0.0661 0.6302 0.9381 0.070 Uiso 1 1 calc R . . . .
C801 C 0.0484(5) 0.6313(3) 0.89832(19) 0.0733(18) Uani 1 1 d . . . . .
H801 H 0.0522 0.6842 0.8997 0.088 Uiso 1 1 calc R . . . .
C802 C 0.1073(4) 0.5682(3) 0.87470(16) 0.0516(12) Uani 1 1 d . . . . .
H802 H 0.1597 0.5705 0.8569 0.062 Uiso 1 1 calc R . . . .
C810 C 0.0088(4) 0.3355(3) 0.97616(17) 0.0627(14) Uani 1 1 d . . . . .
H810 H -0.0404 0.3455 0.9986 0.075 Uiso 1 1 calc R . . . .
C811 C 0.0818(5) 0.2721(3) 0.9768(2) 0.081(2) Uani 1 1 d . . . . .
H811 H 0.0939 0.2297 0.9997 0.097 Uiso 1 1 calc R . . . .
C812 C 0.1356(4) 0.2817(3) 0.9372(2) 0.0628(15) Uani 1 1 d . . . . .
H812 H 0.1917 0.2462 0.9283 0.075 Uiso 1 1 calc R . . . .
C820 C -0.1416(3) 0.4535(3) 0.85605(17) 0.0546(12) Uani 1 1 d . . . . .
H820 H -0.1987 0.4737 0.8713 0.066 Uiso 1 1 calc R . . . .
C821 C -0.1199(4) 0.4304(4) 0.81188(17) 0.0625(14) Uani 1 1 d . . . . .
H821 H -0.1582 0.4318 0.7907 0.075 Uiso 1 1 calc R . . . .
C822 C -0.0312(3) 0.4051(3) 0.80500(15) 0.0497(11) Uani 1 1 d . . . . .
H822 H 0.0029 0.3854 0.7774 0.060 Uiso 1 1 calc R . . . .
N831 N -0.1982(3) 0.4663(4) 0.95531(19) 0.0821(15) Uani 1 1 d . . . . .
C832 C -0.2447(5) 0.4878(5) 0.9947(3) 0.097(2) Uani 1 1 d . . . . .
H832 H -0.2994 0.4798 1.0047 0.116 Uiso 1 1 calc R . . . .
C831 C -0.2028(5) 0.5241(4) 1.01992(18) 0.0742(18) Uani 1 1 d . . . . .
H831 H -0.2232 0.5455 1.0490 0.089 Uiso 1 1 calc R . . . .
C220 C -0.0700(6) 0.6537(6) 0.6783(4) 0.078(3) Uani 0.6667 1 d . U P B 1
H220 H -0.1106 0.7017 0.6680 0.094 Uiso 0.6667 1 calc R . P B 1
C221 C -0.0890(6) 0.5854(6) 0.6969(4) 0.091(3) Uani 0.6667 1 d . U P B 1
H221 H -0.1445 0.5778 0.7037 0.109 Uiso 0.6667 1 calc R . P B 1
C222 C -0.0100(6) 0.5301(5) 0.7036(4) 0.066(2) Uani 0.6667 1 d . U P B 1
H222 H -0.0023 0.4762 0.7156 0.080 Uiso 0.6667 1 calc R . P B 1
C530 C 0.6789(7) 0.6844(7) 0.6746(4) 0.062(3) Uani 0.6 1 d . . P C 1
H530 H 0.6828 0.6725 0.7061 0.074 Uiso 0.6 1 calc R . P C 1
C531 C 0.7139(7) 0.7385(6) 0.6453(5) 0.049(3) Uani 0.6 1 d . . P C 1
H531 H 0.7452 0.7713 0.6536 0.059 Uiso 0.6 1 calc R . P C 1
C532 C 0.6962(7) 0.7348(5) 0.6073(4) 0.061(2) Uani 0.6 1 d . . P C 1
H532 H 0.7117 0.7671 0.5820 0.073 Uiso 0.6 1 calc R . P C 1
C600 C 0.2495(7) 0.3468(7) 0.5054(3) 0.054(2) Uani 0.6667 1 d . . P A 1
H600 H 0.2338 0.3485 0.4759 0.065 Uiso 0.6667 1 calc R . P A 1
C601 C 0.2973(7) 0.3906(5) 0.5181(3) 0.053(2) Uani 0.6667 1 d . . P A 1
H601 H 0.3188 0.4296 0.4999 0.064 Uiso 0.6667 1 calc R . P A 1
C602 C 0.3080(5) 0.3654(4) 0.5640(3) 0.0403(18) Uani 0.6667 1 d . . P A 1
H602 H 0.3402 0.3837 0.5823 0.048 Uiso 0.6667 1 calc R . P A 1
C630 C 0.0810(8) 0.2906(7) 0.4877(3) 0.101(4) Uani 0.6667 1 d . U P A 1
H630 H 0.0557 0.3445 0.4967 0.122 Uiso 0.6667 1 calc R . P A 1
C631 C 0.0631(8) 0.2565(8) 0.4495(3) 0.094(3) Uani 0.6667 1 d . U P A 1
H631 H 0.0209 0.2816 0.4297 0.113 Uiso 0.6667 1 calc R . P A 1
C632 C 0.1114(7) 0.1918(8) 0.4482(3) 0.074(2) Uani 0.6667 1 d . U P A 1
H632 H 0.1154 0.1571 0.4249 0.089 Uiso 0.6667 1 calc R . P A 1
C730 C 0.7609(8) -0.1574(7) 0.8813(4) 0.088(2) Uani 0.7 1 d . U P D 1
H730 H 0.7842 -0.1636 0.8503 0.106 Uiso 0.7 1 calc R . P D 1
C731 C 0.7992(8) -0.1973(7) 0.9168(4) 0.091(2) Uani 0.7 1 d . U P D 1
H731 H 0.8513 -0.2411 0.9159 0.109 Uiso 0.7 1 calc R . P D 1
C732 C 0.7500(6) -0.1634(6) 0.9538(3) 0.0839(19) Uani 0.7 1 d . U P D 1
H732 H 0.7646 -0.1768 0.9838 0.101 Uiso 0.7 1 calc R . P D 1
C580 C 0.7066(12) 0.6380(11) 0.6230(5) 0.071(4) Uani 0.4 1 d . U P C 2
H580 H 0.7189 0.5987 0.6010 0.086 Uiso 0.4 1 calc R . P C 2
C581 C 0.7461(12) 0.6957(10) 0.6202(5) 0.061(3) Uani 0.4 1 d . U P C 2
H581 H 0.7925 0.7041 0.5992 0.074 Uiso 0.4 1 calc R . P C 2
C582 C 0.6952(17) 0.7425(16) 0.6601(8) 0.065(4) Uani 0.4 1 d . U P C 2
H582 H 0.7080 0.7872 0.6698 0.077 Uiso 0.4 1 calc R . P C 2
C650 C 0.2151(15) 0.3392(11) 0.4963(7) 0.054(4) Uani 0.3333 1 d . U P A 2
H650 H 0.1873 0.3414 0.4703 0.065 Uiso 0.3333 1 calc R . P A 2
C651 C 0.2586(16) 0.3904(13) 0.5044(7) 0.059(5) Uani 0.3333 1 d . U P A 2
H651 H 0.2679 0.4336 0.4844 0.071 Uiso 0.3333 1 calc R . P A 2
C652 C 0.2868(14) 0.3692(11) 0.5463(7) 0.049(4) Uani 0.3333 1 d . U P A 2
H652 H 0.3197 0.3938 0.5604 0.059 Uiso 0.3333 1 calc R . P A 2
C780 C 0.7785(15) -0.1552(15) 0.8605(8) 0.080(4) Uani 0.3 1 d . U P D 2
H780 H 0.8048 -0.1362 0.8329 0.096 Uiso 0.3 1 calc R . P D 2
C781 C 0.8149(14) -0.2243(14) 0.8888(8) 0.085(4) Uani 0.3 1 d . U P D 2
H781 H 0.8719 -0.2603 0.8834 0.102 Uiso 0.3 1 calc R . P D 2
C782 C 0.7553(14) -0.2306(14) 0.9248(8) 0.085(4) Uani 0.3 1 d . U P D 2
H782 H 0.7608 -0.2731 0.9477 0.102 Uiso 0.3 1 calc R . P D 2
B1 B 0.7131(4) 0.0914(3) 0.58127(16) 0.0465(12) Uani 1 1 d . . . . .
H1 H 0.7614 0.0609 0.5590 0.056 Uiso 1 1 calc R . . . .
B2 B 0.0662(5) 0.6968(4) 0.6614(3) 0.079(2) Uani 1 1 d . . . . .
H2A H 0.0292 0.7505 0.6502 0.095 Uiso 0.6667 1 calc R . P B 1
H2B H 0.0301 0.7508 0.6501 0.095 Uiso 0.3333 1 calc R . P B 2
B3 B 0.5044(4) 0.4312(3) 0.94090(17) 0.0508(13) Uani 1 1 d . . . . .
H3 H 0.5266 0.4495 0.9660 0.061 Uiso 1 1 calc R . . . .
B4 B 0.1256(4) -0.0163(4) 0.8042(2) 0.0568(14) Uani 1 1 d . . . . .
H4 H 0.0980 -0.0605 0.8098 0.068 Uiso 1 1 calc R . . . .
B5 B 0.5918(4) 0.5907(3) 0.6671(2) 0.0530(13) Uani 1 1 d . . . . .
B7 B 0.6265(4) -0.0435(4) 0.8684(2) 0.0642(16) Uani 1 1 d . U . . .
B8 B -0.0466(3) 0.4605(3) 0.91988(16) 0.0405(11) Uani 1 1 d . . . . .
B6A B 0.1730(10) 0.2437(5) 0.5484(5) 0.046(2) Uani 0.6667 1 d . U P A 1
B6B B 0.175(2) 0.2178(14) 0.5473(12) 0.044(3) Uani 0.3333 1 d . U P A 2

loop_
_atom_site_aniso_label
_atom_site_aniso_U_11
_atom_site_aniso_U_22
_atom_site_aniso_U_33
_atom_site_aniso_U_23
_atom_site_aniso_U_13
_atom_site_aniso_U_12
Co1 0.0306(3) 0.0242(2) 0.0264(2) -0.00109(18) -0.00424(19) -0.01374(19)
Co2 0.0346(3) 0.0388(3) 0.0305(2) 0.0081(2) -0.0076(2) -0.0188(2)
Co3 0.0333(3) 0.0277(2) 0.0286(2) 0.00569(19) -0.0088(2) -0.0083(2)
Co4 0.0272(3) 0.0272(2) 0.0314(2) -0.00187(19) -0.0057(2) -0.01192(19)
Fe1 0.0339(3) 0.0256(2) 0.0282(2) -0.0018(2) -0.0035(2) -0.0084(2)
Fe2 0.0372(3) 0.0284(2) 0.0370(3) 0.0087(2) -0.0128(2) -0.0112(2)
Fe3 0.0366(3) 0.0337(3) 0.0267(2) -0.0027(2) -0.0098(2) -0.0139(2)
Fe4 0.0414(3) 0.0323(3) 0.0312(3) 0.0041(2) -0.0048(2) -0.0236(2)
K1A 0.0469(13) 0.0419(11) 0.0435(13) -0.0045(10) -0.0027(10) -0.0176(12)
K1B 0.047(3) 0.042(3) 0.031(3) 0.000(2) -0.018(2) -0.022(2)
K1C 0.053(3) 0.034(3) 0.039(3) 0.004(2) -0.007(3) -0.024(2)
K1D 0.043(7) 0.028(6) 0.062(8) -0.020(6) 0.011(6) -0.005(5)
N1 0.0328(17) 0.0276(16) 0.0295(15) 0.0006(12) -0.0052(13) -0.0144(13)
N2 0.048(2) 0.0338(16) 0.0357(17) 0.0073(14) -0.0133(15) -0.0229(15)
N3 0.0350(18) 0.0270(15) 0.0333(17) 0.0022(13) -0.0049(13) -0.0074(13)
N4 0.0353(19) 0.0410(19) 0.0340(16) 0.0023(15) -0.0049(14) -0.0173(15)
N5 0.043(2) 0.0283(15) 0.0305(15) 0.0013(12) -0.0078(14) -0.0178(14)
N6 0.0279(17) 0.0298(15) 0.0378(17) -0.0017(14) -0.0046(13) -0.0130(13)
N7 0.040(2) 0.0297(15) 0.0334(16) -0.0021(13) -0.0041(14) -0.0117(14)
N8 0.0299(17) 0.0270(14) 0.0349(17) -0.0035(13) -0.0082(13) -0.0093(12)
N9 0.0297(17) 0.0367(17) 0.0301(15) 0.0039(14) -0.0066(13) -0.0124(13)
N10 0.0370(18) 0.0362(16) 0.0311(16) -0.0002(14) -0.0074(13) -0.0191(14)
N11 0.0318(18) 0.0449(19) 0.0331(16) -0.0034(15) -0.0030(14) -0.0163(15)
N12 0.047(2) 0.0221(14) 0.0258(14) 0.0040(12) -0.0045(14) -0.0122(13)
N100 0.036(2) 0.0435(18) 0.0380(17) -0.0027(15) -0.0015(15) -0.0044(15)
N101 0.0372(19) 0.0331(16) 0.0330(16) -0.0031(13) -0.0035(14) -0.0078(14)
N110 0.055(2) 0.0373(18) 0.0413(19) -0.0059(15) -0.0044(17) -0.0048(16)
N111 0.047(2) 0.0292(16) 0.0356(17) -0.0050(14) -0.0039(15) -0.0067(15)
N120 0.040(2) 0.0446(18) 0.0314(16) -0.0088(14) -0.0017(14) -0.0093(15)
N121 0.0354(18) 0.0342(16) 0.0308(15) -0.0025(13) -0.0019(13) -0.0128(14)
N200 0.065(3) 0.048(2) 0.059(2) 0.0252(19) -0.019(2) -0.004(2)
N201 0.052(2) 0.0386(18) 0.046(2) 0.0120(16) -0.0230(18) -0.0158(16)
N210 0.089(4) 0.030(2) 0.073(3) 0.011(2) -0.001(3) 0.007(2)
N211 0.054(2) 0.0276(16) 0.051(2) 0.0065(15) -0.0018(17) -0.0103(15)
N300 0.050(2) 0.051(2) 0.0349(17) -0.0082(15) -0.0094(16) -0.0259(17)
N301 0.0399(19) 0.0444(18) 0.0307(16) -0.0084(14) -0.0048(14) -0.0190(15)
N310 0.051(2) 0.056(2) 0.0373(18) -0.0022(16) -0.0193(16) -0.0239(18)
N311 0.044(2) 0.0445(18) 0.0356(17) -0.0059(15) -0.0121(15) -0.0198(16)
N320 0.057(2) 0.059(2) 0.0316(17) -0.0032(16) -0.0146(16) -0.0252(19)
N321 0.046(2) 0.0454(18) 0.0311(16) -0.0012(14) -0.0140(15) -0.0152(16)
N400 0.068(3) 0.0357(18) 0.055(2) 0.0041(16) -0.0135(19) -0.0337(18)
N401 0.056(2) 0.0359(17) 0.0357(17) 0.0076(14) -0.0127(16) -0.0292(16)
N410 0.071(3) 0.050(2) 0.049(2) 0.0118(17) -0.0040(19) -0.044(2)
N411 0.057(2) 0.0379(17) 0.0394(18) 0.0067(15) -0.0029(16) -0.0291(16)
N420 0.058(2) 0.052(2) 0.053(2) 0.0009(17) -0.0011(18) -0.0408(19)
N421 0.050(2) 0.0450(19) 0.0382(17) -0.0012(15) -0.0028(15) -0.0327(17)
N500 0.053(2) 0.0333(17) 0.054(2) -0.0089(16) -0.0127(18) -0.0164(16)
N501 0.041(2) 0.0357(17) 0.0339(16) -0.0050(14) -0.0078(15) -0.0094(15)
N510 0.042(2) 0.0414(19) 0.076(3) -0.0088(18) -0.0085(19) -0.0226(16)
N511 0.0382(19) 0.0379(17) 0.0387(17) -0.0064(14) -0.0107(15) -0.0120(15)
N520 0.051(2) 0.0322(16) 0.053(2) -0.0039(15) 0.0000(17) -0.0230(16)
N521 0.0393(19) 0.0312(15) 0.0410(18) -0.0032(14) -0.0033(15) -0.0180(14)
N610 0.055(2) 0.063(2) 0.0360(18) 0.0060(17) -0.0057(17) -0.0239(19)
N611 0.046(2) 0.058(2) 0.0368(18) 0.0157(16) -0.0126(16) -0.0263(18)
N620 0.051(3) 0.093(3) 0.041(2) 0.005(2) -0.0134(18) -0.019(2)
N621 0.051(2) 0.068(2) 0.0305(17) 0.0054(17) -0.0024(16) -0.0199(19)
N700 0.046(2) 0.061(2) 0.049(2) 0.0155(18) -0.0204(18) -0.0111(18)
N701 0.041(2) 0.0460(19) 0.0356(17) 0.0076(15) -0.0083(15) -0.0125(16)
N710 0.061(3) 0.0376(19) 0.061(2) 0.0113(18) -0.010(2) -0.0045(18)
N711 0.045(2) 0.0311(16) 0.0433(19) 0.0049(15) -0.0039(16) -0.0029(15)
N720 0.064(3) 0.056(2) 0.042(2) 0.0182(17) -0.0228(19) -0.026(2)
N721 0.045(2) 0.0413(18) 0.0359(17) 0.0060(15) -0.0123(16) -0.0154(15)
N800 0.048(2) 0.0350(17) 0.0370(17) 0.0005(14) -0.0145(16) -0.0133(15)
N801 0.044(2) 0.0359(17) 0.0495(19) 0.0105(15) -0.0220(17) -0.0212(15)
N810 0.052(2) 0.0378(17) 0.0398(18) 0.0025(15) -0.0171(17) -0.0211(16)
N811 0.039(2) 0.0341(16) 0.055(2) -0.0018(15) -0.0191(17) -0.0132(15)
N820 0.038(2) 0.0464(19) 0.0386(18) -0.0012(15) -0.0123(15) -0.0137(15)
N821 0.047(2) 0.0389(17) 0.0368(17) -0.0061(14) -0.0119(16) -0.0166(15)
N830 0.049(2) 0.048(2) 0.0429(19) -0.0057(16) -0.0084(17) -0.0130(17)
C830 0.069(4) 0.067(3) 0.036(2) -0.013(2) -0.010(2) -0.014(3)
N220 0.057(4) 0.066(4) 0.076(7) 0.020(4) -0.047(4) -0.010(3)
N221 0.040(2) 0.067(3) 0.061(4) 0.018(3) -0.025(3) -0.015(2)
N530 0.046(5) 0.030(4) 0.054(6) 0.006(4) -0.027(4) -0.019(4)
N531 0.078(5) 0.041(3) 0.067(5) -0.010(3) 0.006(4) -0.032(4)
N600 0.062(6) 0.046(5) 0.017(4) 0.001(3) -0.004(3) -0.008(4)
N601 0.034(3) 0.036(3) 0.026(4) 0.005(3) -0.001(3) -0.012(2)
N630 0.059(3) 0.098(4) 0.035(2) 0.004(2) -0.019(2) -0.014(3)
N631 0.053(3) 0.099(4) 0.041(3) 0.002(2) -0.016(3) -0.034(3)
N730 0.071(4) 0.075(3) 0.056(3) 0.020(3) -0.020(3) 0.002(3)
N731 0.069(3) 0.081(3) 0.055(3) 0.021(3) -0.021(2) -0.001(3)
N271 0.035(3) 0.079(4) 0.065(5) 0.014(4) -0.014(3) -0.010(3)
C272 0.022(5) 0.088(6) 0.091(12) -0.011(5) 0.008(6) -0.006(4)
C271 0.035(5) 0.102(7) 0.147(16) -0.014(8) -0.019(8) -0.005(5)
C270 0.036(5) 0.097(6) 0.076(10) -0.028(7) -0.013(6) 0.003(4)
N270 0.035(5) 0.081(5) 0.043(8) -0.003(5) -0.011(5) 0.001(4)
N580 0.052(7) 0.043(5) 0.047(6) 0.014(4) -0.027(5) -0.031(5)
N581 0.076(6) 0.050(5) 0.068(5) 0.005(4) -0.013(5) -0.045(4)
N650 0.059(8) 0.041(6) 0.038(7) -0.003(5) 0.007(6) -0.016(6)
N651 0.058(8) 0.040(6) 0.034(7) 0.000(5) 0.009(5) -0.020(6)
N680 0.064(4) 0.110(5) 0.048(3) 0.008(4) -0.008(3) -0.021(4)
N681 0.070(5) 0.119(6) 0.054(4) 0.007(4) -0.006(4) -0.022(4)
C682 0.069(5) 0.119(6) 0.058(5) 0.005(5) -0.005(4) -0.026(5)
C681 0.070(5) 0.118(6) 0.061(4) 0.005(5) -0.002(4) -0.026(5)
C680 0.069(5) 0.116(6) 0.059(4) 0.006(4) -0.003(4) -0.025(4)
N780 0.054(5) 0.080(6) 0.075(6) 0.050(5) -0.018(5) -0.008(5)
N781 0.058(6) 0.095(7) 0.082(7) 0.058(6) -0.018(6) -0.008(6)
C1 0.0301(19) 0.033(2) 0.0249(16) 0.0074(15) -0.0071(14) -0.0133(15)
C1T 0.043(3) 0.063(3) 0.064(3) -0.001(2) -0.012(2) -0.021(2)
C2 0.044(2) 0.0262(17) 0.0265(17) 0.0034(14) -0.0070(16) -0.0203(16)
C3 0.029(2) 0.0204(15) 0.041(2) -0.0018(15) -0.0071(16) -0.0052(14)
C4 0.033(2) 0.041(2) 0.0273(17) 0.0075(16) -0.0130(15) -0.0175(17)
C5 0.046(3) 0.0253(16) 0.0253(17) 0.0045(14) -0.0083(16) -0.0207(16)
C6 0.0244(19) 0.0244(16) 0.041(2) -0.0043(16) -0.0049(15) -0.0092(14)
C7 0.041(2) 0.0279(17) 0.0252(17) 0.0002(14) -0.0075(16) -0.0136(16)
C8 0.0288(19) 0.0245(16) 0.034(2) -0.0022(14) -0.0088(15) -0.0113(14)
C9 0.031(2) 0.0344(19) 0.0248(16) 0.0013(15) -0.0097(15) -0.0117(15)
C10 0.030(2) 0.0280(17) 0.0346(19) -0.0036(15) -0.0049(15) -0.0170(15)
C11 0.032(2) 0.044(2) 0.0232(16) 0.0025(16) -0.0028(15) -0.0219(17)
C12 0.042(2) 0.0221(16) 0.0261(17) 0.0061(14) -0.0065(16) -0.0149(15)
C100 0.038(3) 0.055(3) 0.045(2) 0.002(2) 0.0015(19) -0.003(2)
C101 0.040(3) 0.060(3) 0.052(3) 0.000(2) -0.009(2) -0.013(2)
C102 0.039(2) 0.044(2) 0.040(2) -0.0044(18) -0.0064(18) -0.0076(18)
C110 0.072(4) 0.034(2) 0.061(3) -0.021(2) -0.009(3) -0.001(2)
C111 0.079(4) 0.036(2) 0.063(3) -0.005(2) -0.003(3) -0.019(2)
C112 0.058(3) 0.031(2) 0.051(2) -0.0014(18) -0.004(2) -0.0147(19)
C120 0.048(3) 0.058(3) 0.0302(19) -0.0071(19) 0.0036(18) -0.020(2)
C121 0.056(3) 0.051(2) 0.036(2) 0.0051(19) -0.0070(19) -0.023(2)
C122 0.043(2) 0.039(2) 0.036(2) -0.0019(17) -0.0038(17) -0.0162(18)
C200 0.085(4) 0.056(3) 0.058(3) 0.029(3) -0.031(3) -0.021(3)
C201 0.078(4) 0.058(3) 0.044(2) 0.021(2) -0.019(2) -0.031(3)
C202 0.061(3) 0.047(2) 0.040(2) 0.0115(19) -0.014(2) -0.027(2)
C210 0.134(7) 0.026(2) 0.094(5) 0.001(3) 0.020(4) 0.008(3)
C211 0.138(6) 0.038(3) 0.066(4) -0.016(3) 0.036(4) -0.036(3)
C212 0.075(3) 0.035(2) 0.052(3) -0.008(2) 0.014(2) -0.027(2)
C300 0.058(3) 0.048(2) 0.054(3) -0.020(2) -0.005(2) -0.025(2)
C301 0.059(3) 0.042(2) 0.063(3) -0.017(2) -0.001(2) -0.016(2)
C302 0.042(2) 0.038(2) 0.041(2) -0.0068(17) -0.0036(18) -0.0112(18)
C310 0.048(3) 0.066(3) 0.058(3) -0.001(2) -0.021(2) -0.027(2)
C312 0.046(3) 0.053(2) 0.041(2) -0.0089(19) -0.009(2) -0.016(2)
C320 0.085(4) 0.079(3) 0.032(2) 0.009(2) -0.023(2) -0.037(3)
C321 0.102(5) 0.076(3) 0.038(2) 0.017(2) -0.023(3) -0.050(3)
C322 0.065(3) 0.053(3) 0.041(2) 0.007(2) -0.017(2) -0.028(2)
C400 0.081(4) 0.038(2) 0.054(3) 0.001(2) -0.017(3) -0.032(2)
C401 0.082(4) 0.034(2) 0.047(2) -0.0012(19) -0.016(2) -0.019(2)
C402 0.055(3) 0.037(2) 0.037(2) 0.0020(17) -0.012(2) -0.0187(19)
C410 0.094(4) 0.060(3) 0.051(3) 0.021(2) 0.006(3) -0.047(3)
C411 0.090(4) 0.067(3) 0.044(3) 0.022(2) -0.002(3) -0.035(3)
C412 0.068(3) 0.055(3) 0.038(2) 0.007(2) -0.004(2) -0.032(2)
C420 0.053(3) 0.080(3) 0.061(3) -0.010(3) 0.003(2) -0.049(3)
C421 0.048(3) 0.069(3) 0.062(3) -0.007(3) -0.002(2) -0.034(2)
C422 0.042(2) 0.051(2) 0.047(2) -0.002(2) -0.0055(19) -0.025(2)
C500 0.083(4) 0.043(3) 0.086(4) -0.022(3) -0.026(4) -0.014(3)
C501 0.090(5) 0.060(3) 0.069(4) -0.029(3) -0.012(3) 0.005(3)
C502 0.060(3) 0.050(3) 0.044(2) -0.008(2) -0.002(2) 0.001(2)
C510 0.055(4) 0.065(4) 0.183(8) -0.014(4) -0.024(4) -0.035(3)
C511 0.045(3) 0.068(3) 0.128(5) -0.009(4) -0.034(3) -0.008(3)
C512 0.043(3) 0.053(3) 0.055(3) -0.013(2) -0.017(2) 0.000(2)
C520 0.079(4) 0.044(2) 0.052(3) 0.001(2) 0.008(2) -0.023(2)
C521 0.085(4) 0.049(3) 0.043(2) -0.001(2) -0.003(2) -0.026(3)
C522 0.060(3) 0.039(2) 0.039(2) -0.0052(18) -0.009(2) -0.021(2)
C610 0.079(4) 0.070(3) 0.051(3) 0.002(3) -0.012(3) -0.031(3)
C611 0.100(5) 0.056(3) 0.073(4) 0.017(3) -0.021(3) -0.034(3)
C612 0.079(4) 0.056(3) 0.062(3) 0.021(3) -0.027(3) -0.033(3)
C620 0.055(4) 0.131(6) 0.072(4) -0.010(4) -0.012(3) -0.034(4)
C621 0.049(3) 0.136(6) 0.077(4) -0.024(4) 0.008(3) -0.030(4)
C622 0.054(3) 0.100(4) 0.046(3) -0.009(3) 0.008(2) -0.034(3)
C700 0.044(3) 0.096(4) 0.060(3) 0.016(3) -0.014(2) -0.012(3)
C701 0.040(3) 0.088(4) 0.066(3) 0.004(3) -0.007(2) -0.022(3)
C702 0.044(3) 0.059(3) 0.048(2) 0.005(2) -0.010(2) -0.022(2)
C710 0.080(4) 0.042(3) 0.091(4) 0.008(3) -0.015(3) -0.002(3)
C711 0.098(5) 0.040(3) 0.080(4) -0.015(3) -0.003(3) -0.016(3)
C712 0.063(3) 0.039(2) 0.056(3) -0.008(2) -0.001(2) -0.011(2)
C720 0.106(5) 0.067(3) 0.039(2) 0.022(2) -0.024(3) -0.051(3)
C721 0.079(4) 0.074(3) 0.040(2) 0.001(2) -0.008(2) -0.035(3)
C722 0.054(3) 0.057(3) 0.038(2) -0.005(2) -0.005(2) -0.026(2)
C800 0.095(4) 0.038(2) 0.045(2) -0.001(2) -0.017(3) -0.020(2)
C801 0.135(6) 0.040(3) 0.059(3) 0.007(2) -0.029(3) -0.041(3)
C802 0.075(3) 0.047(2) 0.049(2) 0.017(2) -0.029(2) -0.037(2)
C810 0.100(4) 0.050(3) 0.045(3) 0.008(2) -0.023(3) -0.029(3)
C811 0.132(6) 0.050(3) 0.069(4) 0.021(3) -0.051(4) -0.030(3)
C812 0.079(4) 0.036(2) 0.081(4) 0.002(2) -0.047(3) -0.012(2)
C820 0.039(3) 0.076(3) 0.055(3) 0.007(2) -0.016(2) -0.025(2)
C821 0.066(4) 0.087(4) 0.053(3) 0.009(3) -0.030(3) -0.042(3)
C822 0.063(3) 0.062(3) 0.037(2) -0.004(2) -0.017(2) -0.033(2)
N831 0.053(3) 0.105(4) 0.090(4) -0.033(3) 0.003(3) -0.024(3)
C832 0.057(4) 0.122(6) 0.106(5) -0.051(5) 0.022(4) -0.020(4)
C831 0.092(5) 0.067(3) 0.042(3) -0.016(3) -0.003(3) 0.008(3)
C220 0.058(4) 0.071(4) 0.112(7) 0.010(4) -0.054(4) -0.014(3)
C221 0.049(3) 0.076(4) 0.151(9) 0.012(5) -0.044(4) -0.015(3)
C222 0.042(3) 0.062(3) 0.094(6) 0.012(4) -0.025(4) -0.013(3)
C530 0.059(6) 0.069(6) 0.074(6) -0.021(5) 0.006(5) -0.043(6)
C531 0.037(5) 0.029(4) 0.080(10) 0.013(5) 0.002(5) -0.016(4)
C532 0.067(6) 0.042(4) 0.078(7) -0.009(4) 0.007(5) -0.029(4)
C600 0.070(7) 0.061(6) 0.025(4) 0.002(4) -0.004(4) -0.013(5)
C601 0.075(6) 0.053(4) 0.021(4) 0.012(3) 0.006(4) -0.015(4)
C602 0.049(4) 0.034(3) 0.034(4) 0.014(3) 0.001(3) -0.014(3)
C630 0.104(7) 0.113(4) 0.063(4) -0.005(3) -0.056(5) 0.022(4)
C631 0.084(6) 0.134(5) 0.052(4) -0.011(4) -0.028(4) -0.002(4)
C632 0.061(5) 0.123(5) 0.038(3) -0.008(3) -0.017(3) -0.021(4)
C730 0.082(4) 0.086(4) 0.065(3) 0.021(3) -0.015(3) 0.013(3)
C731 0.081(4) 0.090(4) 0.069(3) 0.022(3) -0.020(3) 0.016(3)
C732 0.075(4) 0.090(4) 0.061(3) 0.025(3) -0.020(3) 0.007(3)
C580 0.089(8) 0.083(6) 0.066(5) -0.005(5) -0.002(5) -0.063(6)
C581 0.075(6) 0.073(7) 0.057(5) 0.012(5) -0.020(5) -0.052(6)
C582 0.086(8) 0.070(7) 0.062(7) 0.006(5) -0.014(5) -0.059(6)
C650 0.076(11) 0.047(6) 0.040(6) 0.001(5) 0.003(6) -0.024(7)
C651 0.088(12) 0.054(7) 0.039(7) 0.003(6) 0.002(6) -0.033(8)
C652 0.067(9) 0.044(6) 0.036(7) 0.000(5) 0.012(6) -0.025(6)
C780 0.053(7) 0.085(7) 0.075(7) 0.054(7) -0.010(6) 0.000(6)
C781 0.057(7) 0.091(7) 0.077(7) 0.055(7) -0.011(6) 0.004(6)
C782 0.053(7) 0.092(7) 0.084(7) 0.062(7) -0.011(6) -0.002(6)
B1 0.045(3) 0.049(3) 0.037(2) -0.011(2) -0.003(2) 0.000(2)
B2 0.075(5) 0.053(3) 0.096(5) 0.037(4) -0.027(4) -0.005(3)
B3 0.065(4) 0.064(3) 0.036(2) -0.008(2) -0.019(2) -0.030(3)
B4 0.069(4) 0.057(3) 0.060(3) 0.007(3) -0.006(3) -0.046(3)
B5 0.050(3) 0.042(3) 0.077(4) -0.004(3) -0.013(3) -0.026(2)
B7 0.060(4) 0.061(3) 0.069(3) 0.028(3) -0.028(3) -0.014(3)
B8 0.046(3) 0.041(2) 0.040(2) -0.001(2) -0.017(2) -0.016(2)
B6A 0.056(4) 0.043(6) 0.032(3) 0.007(5) -0.010(3) -0.006(6)
B6B 0.055(4) 0.041(6) 0.034(4) 0.006(5) -0.006(4) -0.014(6)

loop_
_atom_type_symbol
_atom_type_description
_atom_type_scat_dispersion_real
_atom_type_scat_dispersion_imag
_atom_type_scat_source
C C 0.0033 0.0016 'International Tables Vol C Tables 4.2.6.8 and 6.1.1.4'
H H 0.0000 0.0000 'International Tables Vol C Tables 4.2.6.8 and 6.1.1.4'
B B 0.0013 0.0007 'International Tables Vol C Tables 4.2.6.8 and 6.1.1.4'
Co Co 0.3494 0.9721 'International Tables Vol C Tables 4.2.6.8 and 6.1.1.4'
Fe Fe 0.3463 0.8444 'International Tables Vol C Tables 4.2.6.8 and 6.1.1.4'
K K 0.2009 0.2494 'International Tables Vol C Tables 4.2.6.8 and 6.1.1.4'
N N 0.0061 0.0033 'International Tables Vol C Tables 4.2.6.8 and 6.1.1.4'

loop_
_geom_angle_atom_site_label_1
_geom_angle_atom_site_label_2
_geom_angle_atom_site_label_3
_geom_angle
N1 Co1 K1C 55.74(13)
N1 Co1 N501 178.31(15)
N1 Co1 N521 90.65(12)
N5 Co1 K1C 53.35(13)
N5 Co1 N1 91.62(13)
N5 Co1 N8 87.99(13)
N5 Co1 N501 89.73(14)
N5 Co1 N511 177.24(14)
N5 Co1 N521 91.61(13)
N8 Co1 K1C 55.51(13)
N8 Co1 N1 90.90(12)
N8 Co1 N501 90.16(13)
N8 Co1 N511 93.78(14)
N8 Co1 N521 178.41(13)
N501 Co1 K1C 125.94(14)
N501 Co1 N521 88.30(13)
N511 Co1 K1C 129.41(14)
N511 Co1 N1 90.47(13)
N511 Co1 N501 88.14(14)
N511 Co1 N521 86.57(14)
N521 Co1 K1C 125.30(14)
N2 Co2 K1B 54.68(14)
N2 Co2 N4 91.52(14)
N2 Co2 N10 88.93(13)
N2 Co2 N611 91.32(15)
N2 Co2 N621 178.92(16)
N2 Co2 N651 96.2(7)
N4 Co2 K1B 53.42(14)
N4 Co2 N621 89.56(16)
N4 Co2 N651 95.3(6)
N10 Co2 K1B 56.79(14)
N10 Co2 N4 90.32(13)
N10 Co2 N611 92.14(13)
N10 Co2 N621 90.98(14)
N10 Co2 N651 172.3(7)
N611 Co2 K1B 130.30(14)
N611 Co2 N4 176.28(13)
N611 Co2 N621 87.61(16)
N611 Co2 N651 82.0(6)
N621 Co2 K1B 126.07(14)
N621 Co2 N651 83.8(7)
N601 Co2 N2 90.2(3)
N601 Co2 N4 86.6(3)
N601 Co2 N10 176.8(3)
N601 Co2 N611 90.9(3)
N601 Co2 N621 89.9(3)
N651 Co2 K1B 130.9(7)
N3 Co3 K1D 55.7(2)
N3 Co3 N711 91.67(14)
N3 Co3 N721 179.50(15)
N9 Co3 K1D 54.0(2)
N9 Co3 N3 90.54(13)
N9 Co3 N711 176.27(14)
N9 Co3 N721 89.44(14)
N12 Co3 K1D 55.3(2)
N12 Co3 N3 89.15(13)
N12 Co3 N9 91.28(13)
N12 Co3 N701 178.92(14)
N12 Co3 N711 91.76(14)
N12 Co3 N721 90.36(14)
N701 Co3 K1D 125.6(2)
N701 Co3 N3 91.91(14)
N701 Co3 N9 88.93(14)
N701 Co3 N711 88.00(16)
N701 Co3 N721 88.58(15)
N711 Co3 K1D 129.7(2)
N711 Co3 N721 88.38(15)
N721 Co3 K1D 123.9(2)
N6 Co4 K1A 54.59(9)
N6 Co4 N11 90.81(13)
N6 Co4 N801 93.18(13)
N6 Co4 N811 177.47(14)
N6 Co4 N821 91.06(13)
N7 Co4 K1A 56.48(10)
N7 Co4 N6 87.67(13)
N7 Co4 N11 91.18(13)
N7 Co4 N801 91.91(13)
N7 Co4 N811 94.51(13)
N7 Co4 N821 177.72(13)
N11 Co4 K1A 53.06(10)
N11 Co4 N801 175.05(15)
N11 Co4 N811 90.41(13)
N11 Co4 N821 90.73(13)
N801 Co4 K1A 131.86(11)
N811 Co4 K1A 127.79(11)
N811 Co4 N801 85.49(14)
N811 Co4 N821 86.71(14)
N821 Co4 K1A 124.06(10)
N821 Co4 N801 86.26(13)
N101 Fe1 N111 87.23(14)
N101 Fe1 N121 87.18(13)
N111 Fe1 N121 87.23(13)
C1 Fe1 N101 92.92(14)
C1 Fe1 N111 179.65(14)
C1 Fe1 N121 92.46(13)
C1 Fe1 C3 89.49(14)
C2 Fe1 N101 177.51(14)
C2 Fe1 N111 91.53(15)
C2 Fe1 N121 90.61(14)
C2 Fe1 C1 88.31(15)
C2 Fe1 C3 92.19(16)
C3 Fe1 N101 89.98(15)
C3 Fe1 N111 90.83(14)
C3 Fe1 N121 176.63(15)
N211 Fe2 N201 88.13(15)
N221 Fe2 N201 87.6(4)
N221 Fe2 N211 84.6(3)
N271 Fe2 N201 85.2(7)
N271 Fe2 N211 91.0(7)
C4 Fe2 N201 93.86(15)
C4 Fe2 N211 177.98(16)
C4 Fe2 N221 95.1(3)
C4 Fe2 N271 88.7(7)
C4 Fe2 C6 88.07(15)
C5 Fe2 N201 89.08(15)
C5 Fe2 N211 93.04(16)
C5 Fe2 N221 176.0(3)
C5 Fe2 N271 172.9(8)
C5 Fe2 C4 87.39(16)
C5 Fe2 C6 92.74(15)
C6 Fe2 N201 177.41(16)
C6 Fe2 N211 89.94(15)
C6 Fe2 N221 90.5(4)
C6 Fe2 N271 93.1(7)
N311 Fe3 N301 87.46(14)
N321 Fe3 N301 87.19(13)
N321 Fe3 N311 87.48(14)
C7 Fe3 N301 91.62(15)
C7 Fe3 N311 177.64(14)
C7 Fe3 N321 90.30(15)
C7 Fe3 C8 94.44(15)
C8 Fe3 N301 91.79(14)
C8 Fe3 N311 87.76(15)
C8 Fe3 N321 175.18(15)
C9 Fe3 N301 179.19(15)
C9 Fe3 N311 93.33(15)
C9 Fe3 N321 93.02(14)
C9 Fe3 C7 87.60(16)
C9 Fe3 C8 88.06(15)
N401 Fe4 N411 87.77(14)
N401 Fe4 N421 88.51(14)
N411 Fe4 N421 86.24(15)
C10 Fe4 N401 89.95(14)
C10 Fe4 N411 176.14(14)
C10 Fe4 N421 90.58(15)
C10 Fe4 C11 88.39(15)
C11 Fe4 N401 178.01(16)
C11 Fe4 N411 93.94(14)
C11 Fe4 N421 92.61(15)
C12 Fe4 N401 90.62(15)
C12 Fe4 N411 91.31(15)
C12 Fe4 N421 177.43(14)
C12 Fe4 C10 91.83(15)
C12 Fe4 C11 88.33(15)
N6 K1A Co4 32.10(7)
N6 K1A N7 52.91(9)
N6 K1A N9 130.64(11)
N6 K1A C6 21.12(9)
N6 K1A C7 69.52(10)
N6 K1A C9 115.12(11)
N6 K1A C10 97.88(10)
N6 K1A C11 73.80(11)
N6 K1A C12 119.59(11)
N7 K1A Co4 31.96(7)
N7 K1A N9 77.73(9)
N7 K1A C6 70.18(10)
N7 K1A C7 21.13(9)
N7 K1A C9 63.70(10)
N7 K1A C10 119.39(11)
N7 K1A C11 73.50(11)
N7 K1A C12 99.09(10)
N9 K1A Co4 103.56(8)
N9 K1A C9 19.21(8)
N9 K1A C10 108.02(10)
N9 K1A C12 63.63(9)
N11 K1A Co4 32.12(7)
N11 K1A N6 55.93(10)
N11 K1A N7 55.28(10)
N11 K1A N9 98.86(10)
N11 K1A C6 74.61(11)
N11 K1A C7 74.31(11)
N11 K1A C9 99.17(10)
N11 K1A C10 64.37(10)
N11 K1A C11 20.80(9)
N11 K1A C12 64.22(10)
C6 K1A Co4 53.22(8)
C6 K1A N9 144.81(11)
C6 K1A C9 126.16(11)
C6 K1A C10 100.19(10)
C6 K1A C12 134.66(12)
C7 K1A Co4 53.04(8)
C7 K1A N9 62.51(9)
C7 K1A C6 82.64(11)
C7 K1A C9 45.61(10)
C7 K1A C10 135.80(12)
C7 K1A C12 102.77(10)
C9 K1A Co4 93.54(8)
C9 K1A C10 125.64(11)
C9 K1A C12 80.21(10)
C10 K1A Co4 93.44(8)
C10 K1A C12 45.54(9)
C11 K1A Co4 52.92(8)
C11 K1A N9 94.78(10)
C11 K1A C6 89.75(12)
C11 K1A C7 90.10(11)
C11 K1A C9 101.94(10)
C11 K1A C10 46.15(10)
C11 K1A C12 45.88(10)
C12 K1A Co4 94.03(8)
N2 K1B Co2 32.15(9)
N2 K1B N10 53.66(13)
N2 K1B C2 21.96(10)
N2 K1B C4 74.42(15)
N2 K1B C5 99.20(18)
N2 K1B C10 70.62(16)
N4 K1B Co2 32.15(9)
N4 K1B N2 56.20(13)
N4 K1B N10 54.82(13)
N4 K1B C2 75.98(15)
N4 K1B C4 21.07(10)
N4 K1B C5 64.10(15)
N4 K1B C10 73.30(16)
N10 K1B Co2 32.21(8)
N10 K1B C2 71.38(15)
N10 K1B C4 73.00(15)
N10 K1B C5 118.32(19)
N10 K1B C10 20.99(10)
C2 K1B Co2 54.08(11)
C2 K1B C4 91.54(17)
C2 K1B C5 102.86(19)
C2 K1B C10 84.18(17)
C4 K1B Co2 53.22(11)
C4 K1B C5 45.40(13)
C4 K1B C10 88.70(17)
C5 K1B Co2 93.56(15)
C10 K1B Co2 53.17(11)
C10 K1B C5 133.1(2)
N1 K1C Co1 31.14(8)
N1 K1C N4 99.86(18)
N1 K1C C1 20.66(9)
N1 K1C C2 64.56(14)
N1 K1C C3 64.61(14)
N1 K1C C4 98.80(18)
N1 K1C C5 73.38(15)
N1 K1C C8 71.91(16)
N4 K1C Co1 102.71(16)
N4 K1C C3 110.62(18)
N4 K1C C4 18.86(9)
N5 K1C Co1 30.59(9)
N5 K1C N1 53.68(13)
N5 K1C N4 77.54(16)
N5 K1C N8 51.75(12)
N5 K1C C1 71.97(15)
N5 K1C C2 98.14(18)
N5 K1C C3 118.1(2)
N5 K1C C4 63.33(15)
N5 K1C C5 21.47(10)
N5 K1C C8 68.41(15)
N8 K1C Co1 30.89(8)
N8 K1C N1 52.83(13)
N8 K1C N4 129.3(2)
N8 K1C C1 70.37(15)
N8 K1C C2 116.8(2)
N8 K1C C3 95.36(19)
N8 K1C C4 113.86(18)
N8 K1C C5 68.74(14)
N8 K1C C8 21.04(10)
C1 K1C Co1 51.79(11)
C1 K1C N4 96.74(18)
C1 K1C C2 46.58(12)
C1 K1C C3 46.42(12)
C1 K1C C4 102.45(18)
C1 K1C C8 86.83(18)
C2 K1C Co1 93.15(15)
C2 K1C N4 65.34(15)
C2 K1C C3 46.41(11)
C2 K1C C4 81.02(17)
C3 K1C Co1 92.92(15)
C3 K1C C4 127.4(2)
C4 K1C Co1 92.02(15)
C5 K1C Co1 51.97(11)
C5 K1C N4 62.13(15)
C5 K1C C1 89.45(17)
C5 K1C C2 102.72(19)
C5 K1C C3 135.5(2)
C5 K1C C4 45.17(13)
C5 K1C C8 80.97(16)
C8 K1C Co1 51.84(11)
C8 K1C N4 142.8(2)
C8 K1C C2 132.7(2)
C8 K1C C3 98.59(19)
C8 K1C C4 124.43(19)
N3 K1D Co3 30.32(14)
N3 K1D C2 67.9(3)
N3 K1D C3 21.10(12)
N3 K1D C9 69.0(3)
N3 K1D C10 99.3(3)
N3 K1D C12 69.0(3)
N9 K1D Co3 30.22(13)
N9 K1D N3 52.0(2)
N9 K1D N12 52.3(2)
N9 K1D C2 119.1(4)
N9 K1D C3 70.7(3)
N9 K1D C9 20.23(13)
N9 K1D C10 118.6(4)
N9 K1D C12 70.9(3)
N12 K1D Co3 30.16(14)
N12 K1D N3 50.8(2)
N12 K1D C2 97.8(3)
N12 K1D C3 68.3(3)
N12 K1D C9 70.4(3)
N12 K1D C10 67.4(3)
N12 K1D C12 21.35(12)
C2 K1D Co3 96.0(3)
C2 K1D C10 76.1(3)
C3 K1D Co3 51.41(19)
C3 K1D C2 48.4(2)
C3 K1D C9 84.9(3)
C3 K1D C10 99.2(3)
C3 K1D C12 82.9(3)
C9 K1D Co3 50.4(2)
C9 K1D C2 131.6(4)
C9 K1D C10 132.3(5)
C10 K1D Co3 96.0(3)
C12 K1D Co3 51.5(2)
C12 K1D C2 97.9(3)
C12 K1D C9 86.4(4)
C12 K1D C10 47.7(2)
Co1 N1 K1C 93.12(16)
C1 N1 Co1 178.7(3)
C1 N1 K1C 86.3(3)
Co2 N2 K1B 93.18(18)
C2 N2 Co2 176.2(3)
C2 N2 K1B 85.5(3)
Co3 N3 K1D 94.0(3)
C3 N3 Co3 175.5(3)
C3 N3 K1D 82.4(4)
Co2 N4 K1B 94.43(17)
Co2 N4 K1C 103.22(15)
C4 N4 Co2 173.4(3)
C4 N4 K1B 92.0(3)
C4 N4 K1C 83.0(2)
Co1 N5 K1C 96.06(17)
C5 N5 Co1 172.7(3)
C5 N5 K1C 87.3(3)
Co4 N6 K1A 93.30(11)
C6 N6 Co4 177.8(3)
C6 N6 K1A 88.1(2)
Co4 N7 K1A 91.56(11)
C7 N7 Co4 173.4(3)
C7 N7 K1A 84.0(2)
Co1 N8 K1C 93.60(15)
C8 N8 Co1 173.3(3)
C8 N8 K1C 86.4(3)
Co3 N9 K1A 106.70(12)
Co3 N9 K1D 95.8(2)
C9 N9 Co3 171.1(3)
C9 N9 K1A 82.1(2)
C9 N9 K1D 92.7(3)
Co2 N10 K1B 91.00(16)
C10 N10 Co2 176.5(3)
C10 N10 K1B 88.2(3)
Co4 N11 K1A 94.81(13)
C11 N11 Co4 175.1(3)
C11 N11 K1A 89.9(3)
Co3 N12 K1D 94.6(3)
C12 N12 Co3 178.8(3)
C12 N12 K1D 84.2(3)
N101 N100 B1 118.0(3)
C100 N100 N101 109.3(3)
C100 N100 B1 132.7(4)
N100 N101 Fe1 120.4(2)
C102 N101 Fe1 133.4(3)
C102 N101 N100 106.2(3)
N111 N110 B1 117.7(3)
C110 N110 N111 109.8(4)
C110 N110 B1 132.4(4)
N110 N111 Fe1 120.9(3)
C112 N111 Fe1 132.1(3)
C112 N111 N110 106.9(3)
N121 N120 B1 119.0(3)
C120 N120 N121 108.9(3)
C120 N120 B1 132.1(4)
N120 N121 Fe1 119.3(2)
C122 N121 Fe1 133.9(3)
C122 N121 N120 106.8(3)
N201 N200 B2 119.5(4)
C200 N200 N201 108.2(4)
C200 N200 B2 132.2(4)
N200 N201 Fe2 119.3(3)
C202 N201 Fe2 133.8(3)
C202 N201 N200 106.9(4)
N211 N210 B2 118.0(4)
C210 N210 N211 108.5(5)
C210 N210 B2 133.3(5)
N210 N211 Fe2 120.5(3)
C212 N211 Fe2 132.2(3)
C212 N211 N210 107.1(4)
N301 N300 B3 118.2(3)
C300 N300 N301 108.5(3)
C300 N300 B3 133.4(4)
N300 N301 Fe3 119.8(3)
C302 N301 Fe3 133.6(3)
C302 N301 N300 106.6(3)
N311 N310 B3 118.5(4)
C310 N310 N311 109.0(4)
C310 N310 B3 132.4(4)
N310 N311 Fe3 120.1(3)
C312 N311 Fe3 133.2(3)
C312 N311 N310 106.6(3)
N321 N320 B3 119.4(3)
C320 N320 N321 108.2(4)
C320 N320 B3 132.3(4)
N320 N321 Fe3 119.1(3)
C322 N321 Fe3 134.2(3)
C322 N321 N320 106.7(3)
N401 N400 B4 117.8(4)
C400 N400 N401 109.1(4)
C400 N400 B4 133.1(4)
N400 N401 Fe4 120.5(3)
C402 N401 Fe4 132.5(3)
C402 N401 N400 107.0(3)
N411 N410 B4 118.7(3)
C410 N410 N411 109.5(4)
C410 N410 B4 131.8(4)
N410 N411 Fe4 118.9(3)
C412 N411 Fe4 134.7(3)
C412 N411 N410 106.4(3)
N421 N420 B4 118.4(4)
C420 N420 N421 109.3(4)
C420 N420 B4 132.2(4)
N420 N421 Fe4 119.9(3)
C422 N421 Fe4 134.2(3)
C422 N421 N420 105.9(4)
N501 N500 B5 118.0(3)
C500 N500 N501 107.8(4)
C500 N500 B5 134.1(5)
N500 N501 Co1 120.9(3)
C502 N501 Co1 129.3(4)
C502 N501 N500 109.7(4)
N511 N510 B5 118.7(4)
C510 N510 N511 108.1(4)
C510 N510 B5 133.2(5)
N510 N511 Co1 120.5(3)
C512 N511 Co1 131.6(3)
C512 N511 N510 107.8(4)
N521 N520 B5 115.0(4)
C520 N520 N521 109.7(4)
C520 N520 B5 135.3(4)
N520 N521 Co1 123.1(3)
C522 N521 Co1 130.3(3)
C522 N521 N520 106.5(3)
N611 N610 B6A 114.1(6)
C610 N610 N611 108.5(4)
C610 N610 B6A 137.3(6)
C610 N610 B6B 124.8(13)
B6B N610 N611 126.0(14)
N610 N611 Co2 121.6(3)
C612 N611 Co2 130.8(3)
C612 N611 N610 107.6(4)
N621 N620 B6A 115.7(7)
N621 N620 B6B 119.2(13)
C620 N620 N621 108.7(4)
C620 N620 B6A 135.2(7)
C620 N620 B6B 131.1(13)
N620 N621 Co2 121.2(3)
C622 N621 Co2 131.4(3)
C622 N621 N620 107.4(4)
N701 N700 B7 118.0(4)
C700 N700 N701 108.7(4)
C700 N700 B7 133.3(4)
N700 N701 Co3 120.8(3)
C702 N701 Co3 131.7(3)
C702 N701 N700 107.0(4)
N711 N710 B7 118.3(4)
C710 N710 N711 107.2(4)
C710 N710 B7 134.4(4)
N710 N711 Co3 119.7(3)
C712 N711 Co3 131.6(3)
C712 N711 N710 108.8(4)
N721 N720 C720 107.6(4)
N721 N720 B7 114.7(4)
C720 N720 B7 137.7(4)
N720 N721 Co3 123.5(3)
C722 N721 Co3 129.2(3)
C722 N721 N720 107.2(4)
N801 N800 B8 118.4(3)
C800 N800 N801 108.0(4)
C800 N800 B8 133.5(4)
N800 N801 Co4 120.9(2)
C802 N801 Co4 130.8(4)
C802 N801 N800 108.0(4)
N811 N810 B8 120.2(3)
C810 N810 N811 109.9(4)
C810 N810 B8 129.9(4)
N810 N811 Co4 119.9(2)
C812 N811 Co4 133.1(4)
C812 N811 N810 106.6(4)
N821 N820 C820 109.5(4)
N821 N820 B8 116.2(3)
C820 N820 B8 134.2(4)
N820 N821 Co4 123.5(2)
C822 N821 Co4 129.0(3)
C822 N821 N820 106.9(4)
C830 N830 N831 109.3(4)
C830 N830 B8 127.1(4)
N831 N830 B8 122.5(4)
N830 C830 H830 125.6
C831 C830 N830 108.9(5)
C831 C830 H830 125.6
N221 N220 B2 121.8(8)
C220 N220 N221 108.1(8)
C220 N220 B2 130.1(8)
N220 N221 Fe2 117.4(7)
C222 N221 Fe2 134.9(7)
C222 N221 N220 106.9(7)
N531 N530 B5 130.6(10)
C530 N530 N531 108.1(11)
C530 N530 B5 121.2(9)
C532 N531 N530 104.4(9)
N601 N600 B6A 118.8(8)
C600 N600 N601 108.7(9)
C600 N600 B6A 132.5(9)
N600 N601 Co2 120.6(6)
C602 N601 Co2 131.2(6)
C602 N601 N600 108.1(7)
N631 N630 B6A 124.5(8)
C630 N630 N631 110.0(7)
C630 N630 B6A 125.4(9)
N630 N631 C632 102.2(8)
N731 N730 B7 123.5(7)
C730 N730 N731 109.4(8)
C730 N730 B7 125.0(8)
C732 N731 N730 104.3(8)
C272 N271 Fe2 127.7(10)
C272 N271 N270 108.0
N270 N271 Fe2 123.7(10)
N271 C272 H272 126.0
N271 C272 C271 108.0
C271 C272 H272 126.0
C272 C271 H271 126.0
C270 C271 C272 108.0
C270 C271 H271 126.0
C271 C270 H270 126.0
C271 C270 N270 108.0
N270 C270 H270 126.0
N271 N270 B2 111.1(11)
C270 N270 N271 108.0
C270 N270 B2 140.8(11)
N581 N580 B5 118.9(19)
C580 N580 N581 113.9(19)
C580 N580 B5 124.4(19)
C582 N581 N580 98.1(18)
N651 N650 B6B 114(2)
C650 N650 N651 109.2(19)
C650 N650 B6B 135(2)
N650 N651 Co2 123.4(16)
N650 N651 C652 108(2)
C652 N651 Co2 127.3(18)
N681 N680 B6B 120.8(16)
C680 N680 N681 108.0
C680 N680 B6B 126.8(15)
C682 N681 N680 108.0
N681 C682 H682 126.0
N681 C682 C681 108.0
C681 C682 H682 126.0
C682 C681 H681 126.0
C680 C681 C682 108.0
C680 C681 H681 126.0
N680 C680 C681 108.0
N680 C680 H680 126.0
C681 C680 H680 126.0
N781 N780 C780 109.7(18)
N781 N780 B7 121.7(18)
C780 N780 B7 128.3(16)
C782 N781 N780 110.7(19)
Fe1 C1 K1C 103.21(17)
N1 C1 Fe1 176.1(3)
N1 C1 K1C 73.0(3)
C310 C1T H1T 128.0
C310 C1T C312 104.0(5)
C312 C1T H1T 128.0
Fe1 C2 K1B 108.58(17)
Fe1 C2 K1C 96.96(17)
Fe1 C2 K1D 97.2(3)
N2 C2 Fe1 177.1(3)
N2 C2 K1B 72.6(3)
N2 C2 K1C 83.9(3)
N2 C2 K1D 84.3(3)
Fe1 C3 K1C 94.36(15)
Fe1 C3 K1D 105.5(3)
N3 C3 Fe1 177.7(3)
N3 C3 K1C 87.5(3)
N3 C3 K1D 76.5(4)
Fe2 C4 K1B 107.25(17)
Fe2 C4 K1C 96.15(15)
N4 C4 Fe2 174.1(3)
N4 C4 K1B 66.9(2)
N4 C4 K1C 78.1(2)
Fe2 C5 K1B 96.96(16)
Fe2 C5 K1C 108.11(18)
N5 C5 Fe2 175.7(3)
N5 C5 K1B 81.9(2)
N5 C5 K1C 71.3(2)
Fe2 C6 K1A 109.01(15)
N6 C6 Fe2 178.4(3)
N6 C6 K1A 70.8(2)
Fe3 C7 K1A 104.98(16)
N7 C7 Fe3 177.4(3)
N7 C7 K1A 74.9(2)
Fe3 C8 K1C 109.19(17)
N8 C8 Fe3 174.7(3)
N8 C8 K1C 72.6(2)
Fe3 C9 K1A 96.47(13)
Fe3 C9 K1D 108.1(2)
N9 C9 Fe3 175.2(3)
N9 C9 K1A 78.7(2)
N9 C9 K1D 67.1(3)
Fe4 C10 K1A 95.66(13)
Fe4 C10 K1B 110.84(17)
Fe4 C10 K1D 97.9(3)
N10 C10 Fe4 178.0(3)
N10 C10 K1A 85.8(2)
N10 C10 K1B 70.8(2)
N10 C10 K1D 83.8(4)
Fe4 C11 K1A 104.94(16)
N11 C11 Fe4 174.3(3)
N11 C11 K1A 69.3(2)
Fe4 C12 K1A 96.01(13)
Fe4 C12 K1D 106.1(3)
N12 C12 Fe4 178.7(3)
N12 C12 K1A 84.2(2)
N12 C12 K1D 74.4(3)
N100 C100 H100 125.3
N100 C100 C101 109.3(4)
C101 C100 H100 125.3
C100 C101 H101 127.6
C100 C101 C102 104.9(4)
C102 C101 H101 127.6
N101 C102 C101 110.3(4)
N101 C102 H102 124.8
C101 C102 H102 124.8
N110 C110 H110 125.9
N110 C110 C111 108.2(4)
C111 C110 H110 125.9
C110 C111 H111 127.6
C110 C111 C112 104.8(4)
C112 C111 H111 127.6
N111 C112 C111 110.2(5)
N111 C112 H112 124.9
C111 C112 H112 124.9
N120 C120 H120 125.4
N120 C120 C121 109.2(4)
C121 C120 H120 125.4
C120 C121 H121 127.6
C120 C121 C122 104.8(4)
C122 C121 H121 127.6
N121 C122 C121 110.4(4)
N121 C122 H122 124.8
C121 C122 H122 124.8
N200 C200 H200 125.1
C201 C200 N200 109.7(4)
C201 C200 H200 125.1
C200 C201 H201 127.7
C200 C201 C202 104.6(5)
C202 C201 H201 127.7
N201 C202 C201 110.6(5)
N201 C202 H202 124.7
C201 C202 H202 124.7
N210 C210 H210 124.8
N210 C210 C211 110.4(5)
C211 C210 H210 124.8
C210 C211 H211 127.8
C210 C211 C212 104.4(5)
C212 C211 H211 127.8
N211 C212 C211 109.6(5)
N211 C212 H212 125.2
C211 C212 H212 125.2
N300 C300 H300 125.6
N300 C300 C301 108.9(4)
C301 C300 H300 125.6
C300 C301 H301 127.7
C300 C301 C302 104.7(4)
C302 C301 H301 127.7
N301 C302 C301 111.5(4)
N301 C302 H302 124.3
C301 C302 H302 124.3
N310 C310 C1T 109.2(4)
N310 C310 H310 125.4
C1T C310 H310 125.4
N311 C312 C1T 111.1(4)
N311 C312 H312 124.4
C1T C312 H312 124.4
N320 C320 H320 125.2
C321 C320 N320 109.6(4)
C321 C320 H320 125.2
C320 C321 H321 127.6
C320 C321 C322 104.7(5)
C322 C321 H321 127.6
N321 C322 C321 110.9(4)
N321 C322 H322 124.6
C321 C322 H322 124.6
N400 C400 H400 125.7
N400 C400 C401 108.7(4)
C401 C400 H400 125.7
C400 C401 H401 127.7
C400 C401 C402 104.5(4)
C402 C401 H401 127.7
N401 C402 C401 110.7(4)
N401 C402 H402 124.6
C401 C402 H402 124.6
N410 C410 H410 125.9
N410 C410 C411 108.1(4)
C411 C410 H410 125.9
C410 C411 H411 127.6
C410 C411 C412 104.8(4)
C412 C411 H411 127.6
N411 C412 C411 111.2(4)
N411 C412 H412 124.4
C411 C412 H412 124.4
N420 C420 H420 125.7
N420 C420 C421 108.7(4)
C421 C420 H420 125.7
C420 C421 H421 128.1
C420 C421 C422 103.8(5)
C422 C421 H421 128.1
N421 C422 C421 112.3(4)
N421 C422 H422 123.8
C421 C422 H422 123.8
N500 C500 H500 125.7
N500 C500 C501 108.6(5)
C501 C500 H500 125.7
C500 C501 H501 127.2
C500 C501 C502 105.6(5)
C502 C501 H501 127.2
N501 C502 C501 108.2(5)
N501 C502 H502 125.9
C501 C502 H502 125.9
N510 C510 H510 125.5
N510 C510 C511 109.0(5)
C511 C510 H510 125.5
C510 C511 H511 127.5
C512 C511 C510 105.0(5)
C512 C511 H511 127.5
N511 C512 C511 110.0(5)
N511 C512 H512 125.0
C511 C512 H512 125.0
N520 C520 H520 125.9
N520 C520 C521 108.1(4)
C521 C520 H520 125.9
C520 C521 H521 127.3
C520 C521 C522 105.4(4)
C522 C521 H521 127.3
N521 C522 C521 110.1(4)
N521 C522 H522 124.9
C521 C522 H522 124.9
N610 C610 H610 125.8
N610 C610 C611 108.4(5)
C611 C610 H610 125.8
C610 C611 H611 127.3
C612 C611 C610 105.4(5)
C612 C611 H611 127.3
N611 C612 C611 110.0(4)
N611 C612 H612 125.0
C611 C612 H612 125.0
N620 C620 H620 125.7
N620 C620 C621 108.5(5)
C621 C620 H620 125.7
C620 C621 H621 127.2
C620 C621 C622 105.5(5)
C622 C621 H621 127.2
N621 C622 C621 109.8(5)
N621 C622 H622 125.1
C621 C622 H622 125.1
N700 C700 H700 125.5
N700 C700 C701 109.1(4)
C701 C700 H700 125.5
C700 C701 H701 127.6
C700 C701 C702 104.9(5)
C702 C701 H701 127.6
N701 C702 C701 110.4(4)
N701 C702 H702 124.8
C701 C702 H702 124.8
N710 C710 H710 125.3
N710 C710 C711 109.3(5)
C711 C710 H710 125.3
C710 C711 H711 126.9
C710 C711 C712 106.2(5)
C712 C711 H711 126.9
N711 C712 C711 108.5(5)
N711 C712 H712 125.8
C711 C712 H712 125.8
N720 C720 H720 125.2
N720 C720 C721 109.7(4)
C721 C720 H720 125.2
C720 C721 H721 127.9
C720 C721 C722 104.1(5)
C722 C721 H721 127.9
N721 C722 C721 111.3(5)
N721 C722 H722 124.3
C721 C722 H722 124.3
N800 C800 H800 125.3
N800 C800 C801 109.3(5)
C801 C800 H800 125.3
C800 C801 H801 127.3
C800 C801 C802 105.3(4)
C802 C801 H801 127.3
N801 C802 C801 109.4(5)
N801 C802 H802 125.3
C801 C802 H802 125.3
N810 C810 H810 125.9
N810 C810 C811 108.2(6)
C811 C810 H810 125.9
C810 C811 H811 126.9
C810 C811 C812 106.1(5)
C812 C811 H811 126.9
N811 C812 C811 109.2(5)
N811 C812 H812 125.4
C811 C812 H812 125.4
N820 C820 H820 126.0
N820 C820 C821 107.9(5)
C821 C820 H820 126.0
C820 C821 H821 127.4
C822 C821 C820 105.3(4)
C822 C821 H821 127.4
N821 C822 C821 110.3(4)
N821 C822 H822 124.8
C821 C822 H822 124.8
C832 N831 N830 105.3(5)
N831 C832 H832 124.4
N831 C832 C831 111.1(7)
C831 C832 H832 124.4
C830 C831 C832 105.4(5)
C830 C831 H831 127.3
C832 C831 H831 127.3
N220 C220 H220 125.4
N220 C220 C221 109.1(7)
C221 C220 H220 125.4
C220 C221 H221 127.4
C220 C221 C222 105.1(9)
C222 C221 H221 127.4
N221 C222 C221 110.5(9)
N221 C222 H222 124.8
C221 C222 H222 124.8
N530 C530 H530 127.5
N530 C530 C531 105.0(11)
C531 C530 H530 127.5
C530 C531 H531 126.6
C532 C531 C530 106.9(11)
C532 C531 H531 126.6
N531 C532 H532 122.3
C531 C532 N531 115.5(10)
C531 C532 H532 122.3
N600 C600 H600 125.5
N600 C600 C601 109.1(7)
C601 C600 H600 125.5
C600 C601 H601 127.3
C600 C601 C602 105.4(7)
C602 C601 H601 127.3
N601 C602 C601 108.6(8)
N601 C602 H602 125.7
C601 C602 H602 125.7
N630 C630 H630 126.6
N630 C630 C631 106.9(10)
C631 C630 H630 126.6
C630 C631 H631 127.5
C632 C631 C630 105.0(9)
C632 C631 H631 127.5
N631 C632 H632 122.1
C631 C632 N631 115.8(10)
C631 C632 H632 122.1
N730 C730 H730 125.9
N730 C730 C731 108.2(10)
C731 C730 H730 125.9
C730 C731 H731 126.8
C732 C731 C730 106.4(9)
C732 C731 H731 126.8
N731 C732 C731 111.2(7)
N731 C732 H732 124.4
C731 C732 H732 124.4
N580 C580 H580 123.6
N580 C580 C581 112.8(18)
C581 C580 H580 123.6
C580 C581 H581 130.3
C580 C581 C582 99.3(15)
C582 C581 H581 130.3
N581 C582 C581 114.1(18)
N581 C582 H582 123.0
C581 C582 H582 123.0
N650 C650 H650 126.2
N650 C650 C651 108(2)
C651 C650 H650 126.2
C650 C651 H651 125.6
C650 C651 C652 108.7(19)
C652 C651 H651 125.6
N651 C652 H652 127.0
C651 C652 N651 106(2)
C651 C652 H652 127.0
N780 C780 H780 128.1
N780 C780 C781 103.9(19)
C781 C780 H780 128.1
C780 C781 H781 125.3
C782 C781 C780 109.3(19)
C782 C781 H781 125.3
N781 C782 C781 106.0(16)
N781 C782 H782 127.0
C781 C782 H782 127.0
N100 B1 N110 107.2(4)
N100 B1 H1 111.3
N110 B1 H1 111.3
N120 B1 N100 107.0(4)
N120 B1 N110 108.6(4)
N120 B1 H1 111.3
N200 B2 N210 110.0(5)
N200 B2 N270 100.0(9)
N200 B2 H2A 111.4
N200 B2 H2B 111.0
N210 B2 N270 113.5(9)
N210 B2 H2A 111.4
N210 B2 H2B 111.0
N220 B2 N200 110.5(7)
N220 B2 N210 101.6(6)
N220 B2 H2A 111.4
N270 B2 H2B 111.0
N300 B3 H3 111.3
N310 B3 N300 107.9(4)
N310 B3 N320 107.9(4)
N310 B3 H3 111.3
N320 B3 N300 107.0(4)
N320 B3 H3 111.3
N400 B4 N410 108.0(4)
N400 B4 N420 108.6(4)
N400 B4 H4 111.1
N410 B4 H4 111.1
N420 B4 N410 106.8(4)
N420 B4 H4 111.1
N500 B5 N510 107.6(4)
N500 B5 N520 107.2(4)
N500 B5 N530 112.8(7)
N520 B5 N510 105.9(4)
N530 B5 N510 114.7(6)
N530 B5 N520 108.0(6)
N580 B5 N500 112.6(11)
N580 B5 N510 101.9(9)
N580 B5 N520 120.6(9)
N700 B7 N780 109.4(11)
N710 B7 N700 106.0(4)
N710 B7 N780 98.5(10)
N720 B7 N700 108.1(5)
N720 B7 N710 106.5(4)
N720 B7 N780 126.3(9)
N730 B7 N700 110.1(6)
N730 B7 N710 115.6(6)
N730 B7 N720 110.2(5)
N800 B8 N810 107.2(3)
N800 B8 N820 106.2(3)
N820 B8 N810 107.4(3)
N830 B8 N800 112.1(4)
N830 B8 N810 109.4(4)
N830 B8 N820 114.3(4)
N620 B6A N610 103.8(8)
N600 B6A N610 107.9(10)
N600 B6A N620 109.3(8)
N630 B6A N610 110.5(7)
N630 B6A N620 110.7(11)
N630 B6A N600 114.1(10)
N610 B6B N620 110(2)
N610 B6B N650 109(2)
N610 B6B N680 124.4(19)
N650 B6B N620 96.2(15)
N680 B6B N620 108(2)
N680 B6B N650 106(2)

loop_
_geom_bond_atom_site_label_1
_geom_bond_atom_site_label_2
_geom_bond_distance
Co1 K1C 3.749(6)
Co1 N1 1.941(3)
Co1 N5 1.919(4)
Co1 N8 1.929(3)
Co1 N501 1.952(3)
Co1 N511 1.940(3)
Co1 N521 1.958(3)
Co2 K1B 3.640(5)
Co2 N2 1.940(4)
Co2 N4 1.943(4)
Co2 N10 1.940(3)
Co2 N611 1.943(4)
Co2 N621 1.946(4)
Co2 N601 1.866(7)
Co2 N651 2.17(2)
Co3 K1D 3.786(13)
Co3 N3 1.916(3)
Co3 N9 1.915(3)
Co3 N12 1.908(4)
Co3 N701 1.912(4)
Co3 N711 1.936(3)
Co3 N721 1.939(3)
Co4 K1A 3.753(3)
Co4 N6 1.998(3)
Co4 N7 1.987(4)
Co4 N11 2.003(4)
Co4 N801 2.026(4)
Co4 N811 2.003(4)
Co4 N821 2.020(4)
Fe1 N101 2.003(3)
Fe1 N111 2.007(3)
Fe1 N121 2.017(3)
Fe1 C1 1.895(4)
Fe1 C2 1.894(4)
Fe1 C3 1.896(4)
Fe2 N201 2.018(4)
Fe2 N211 2.011(4)
Fe2 N221 2.010(8)
Fe2 N271 1.960(10)
Fe2 C4 1.888(4)
Fe2 C5 1.866(4)
Fe2 C6 1.891(4)
Fe3 N301 2.010(3)
Fe3 N311 2.009(4)
Fe3 N321 2.009(3)
Fe3 C7 1.886(4)
Fe3 C8 1.888(4)
Fe3 C9 1.882(4)
Fe4 N401 1.997(3)
Fe4 N411 2.010(3)
Fe4 N421 2.016(4)
Fe4 C10 1.893(4)
Fe4 C11 1.900(4)
Fe4 C12 1.874(4)
K1A N6 3.064(4)
K1A N7 3.130(4)
K1A N9 3.442(4)
K1A N11 3.011(4)
K1A C6 3.243(4)
K1A C7 3.225(4)
K1A C9 3.477(4)
K1A C10 3.496(4)
K1A C11 3.218(4)
K1A C12 3.497(4)
K1B N2 2.975(6)
K1B N4 2.932(6)
K1B N10 3.046(7)
K1B C2 3.108(7)
K1B C4 3.185(7)
K1B C5 3.495(8)
K1B C10 3.224(8)
K1C N1 3.103(7)
K1C N4 3.467(7)
K1C N5 3.025(6)
K1C N8 3.096(7)
K1C C1 3.238(7)
K1C C2 3.424(7)
K1C C3 3.504(7)
K1C C4 3.518(8)
K1C C5 3.190(7)
K1C C8 3.238(7)
K1D N3 3.135(13)
K1D N9 3.077(15)
K1D N12 3.122(13)
K1D C2 3.438(15)
K1D C3 3.195(13)
K1D C9 3.337(16)
K1D C10 3.447(15)
K1D C12 3.225(14)
N1 C1 1.145(5)
N2 C2 1.166(5)
N3 C3 1.160(5)
N4 C4 1.146(5)
N5 C5 1.169(5)
N6 C6 1.169(5)
N7 C7 1.169(5)
N8 C8 1.165(5)
N9 C9 1.155(5)
N10 C10 1.155(5)
N11 C11 1.143(5)
N12 C12 1.180(5)
N100 N101 1.362(5)
N100 C100 1.344(6)
N100 B1 1.541(6)
N101 C102 1.342(5)
N110 N111 1.349(5)
N110 C110 1.347(6)
N110 B1 1.543(7)
N111 C112 1.339(6)
N120 N121 1.361(5)
N120 C120 1.354(5)
N120 B1 1.534(6)
N121 C122 1.330(5)
N200 N201 1.365(5)
N200 C200 1.354(7)
N200 B2 1.511(10)
N201 C202 1.321(6)
N210 N211 1.363(5)
N210 C210 1.329(8)
N210 B2 1.533(9)
N211 C212 1.317(6)
N300 N301 1.371(4)
N300 C300 1.352(6)
N300 B3 1.538(7)
N301 C302 1.323(5)
N310 N311 1.363(4)
N310 C310 1.342(6)
N310 B3 1.522(7)
N311 C312 1.320(6)
N320 N321 1.365(5)
N320 C320 1.356(6)
N320 B3 1.532(7)
N321 C322 1.315(6)
N400 N401 1.373(5)
N400 C400 1.345(6)
N400 B4 1.522(8)
N401 C402 1.317(6)
N410 N411 1.379(5)
N410 C410 1.347(6)
N410 B4 1.547(7)
N411 C412 1.318(6)
N420 N421 1.361(5)
N420 C420 1.360(7)
N420 B4 1.533(7)
N421 C422 1.324(6)
N500 N501 1.368(5)
N500 C500 1.352(6)
N500 B5 1.517(8)
N501 C502 1.305(6)
N510 N511 1.354(5)
N510 C510 1.340(7)
N510 B5 1.558(7)
N511 C512 1.337(5)
N520 N521 1.364(5)
N520 C520 1.342(6)
N520 B5 1.557(7)
N521 C522 1.332(5)
N610 N611 1.371(5)
N610 C610 1.321(7)
N610 B6A 1.631(11)
N610 B6B 1.34(3)
N611 C612 1.310(6)
N620 N621 1.367(5)
N620 C620 1.344(8)
N620 B6A 1.543(16)
N620 B6B 1.71(3)
N621 C622 1.330(7)
N700 N701 1.358(5)
N700 C700 1.352(7)
N700 B7 1.550(8)
N701 C702 1.333(6)
N710 N711 1.368(5)
N710 C710 1.336(7)
N710 B7 1.547(8)
N711 C712 1.300(6)
N720 N721 1.357(5)
N720 C720 1.361(7)
N720 B7 1.534(9)
N721 C722 1.325(6)
N800 N801 1.366(5)
N800 C800 1.341(6)
N800 B8 1.543(6)
N801 C802 1.328(5)
N810 N811 1.355(5)
N810 C810 1.343(6)
N810 B8 1.556(6)
N811 C812 1.338(6)
N820 N821 1.346(5)
N820 C820 1.347(6)
N820 B8 1.553(5)
N821 C822 1.334(5)
N830 C830 1.356(6)
N830 N831 1.378(7)
N830 B8 1.502(7)
C830 H830 0.9500
C830 C831 1.334(9)
N220 N221 1.381(9)
N220 C220 1.339(14)
N220 B2 1.461(13)
N221 C222 1.320(12)
N530 N531 1.373(15)
N530 C530 1.361(18)
N530 B5 1.542(15)
N531 C532 1.322(11)
N600 N601 1.365(9)
N600 C600 1.353(12)
N600 B6A 1.522(15)
N601 C602 1.335(10)
N630 N631 1.353(11)
N630 C630 1.246(11)
N630 B6A 1.507(16)
N631 C632 1.355(11)
N730 N731 1.367(10)
N730 C730 1.320(15)
N730 B7 1.514(10)
N731 C732 1.330(10)
N271 C272 1.4200
N271 N270 1.4200
C272 H272 0.9500
C272 C271 1.4200
C271 H271 0.9500
C271 C270 1.4200
C270 H270 0.9500
C270 N270 1.4200
N270 B2 1.702(15)
N580 N581 1.45(3)
N580 C580 1.25(3)
N580 B5 1.50(2)
N581 C582 1.34(3)
N650 N651 1.36(3)
N650 C650 1.33(3)
N650 B6B 1.56(3)
N651 C652 1.38(3)
N680 N681 1.4200
N680 C680 1.4200
N680 B6B 1.53(4)
N681 C682 1.4200
C682 H682 0.9500
C682 C681 1.4200
C681 H681 0.9500
C681 C680 1.4200
C680 H680 0.9500
N780 N781 1.34(2)
N780 C780 1.35(3)
N780 B7 1.58(2)
N781 C782 1.33(3)
C1T H1T 0.9500
C1T C310 1.371(7)
C1T C312 1.393(6)
C100 H100 0.9500
C100 C101 1.359(7)
C101 H101 0.9500
C101 C102 1.391(7)
C102 H102 0.9500
C110 H110 0.9500
C110 C111 1.384(8)
C111 H111 0.9500
C111 C112 1.389(7)
C112 H112 0.9500
C120 H120 0.9500
C120 C121 1.357(7)
C121 H121 0.9500
C121 C122 1.398(6)
C122 H122 0.9500
C200 H200 0.9500
C200 C201 1.346(8)
C201 H201 0.9500
C201 C202 1.399(6)
C202 H202 0.9500
C210 H210 0.9500
C210 C211 1.337(10)
C211 H211 0.9500
C211 C212 1.410(7)
C212 H212 0.9500
C300 H300 0.9500
C300 C301 1.374(7)
C301 H301 0.9500
C301 C302 1.375(6)
C302 H302 0.9500
C310 H310 0.9500
C312 H312 0.9500
C320 H320 0.9500
C320 C321 1.340(8)
C321 H321 0.9500
C321 C322 1.394(6)
C322 H322 0.9500
C400 H400 0.9500
C400 C401 1.379(8)
C401 H401 0.9500
C401 C402 1.401(6)
C402 H402 0.9500
C410 H410 0.9500
C410 C411 1.382(8)
C411 H411 0.9500
C411 C412 1.395(7)
C412 H412 0.9500
C420 H420 0.9500
C420 C421 1.377(8)
C421 H421 0.9500
C421 C422 1.386(7)
C422 H422 0.9500
C500 H500 0.9500
C500 C501 1.371(10)
C501 H501 0.9500
C501 C502 1.420(8)
C502 H502 0.9500
C510 H510 0.9500
C510 C511 1.384(9)
C511 H511 0.9500
C511 C512 1.364(8)
C512 H512 0.9500
C520 H520 0.9500
C520 C521 1.373(8)
C521 H521 0.9500
C521 C522 1.388(7)
C522 H522 0.9500
C610 H610 0.9500
C610 C611 1.381(8)
C611 H611 0.9500
C611 C612 1.367(8)
C612 H612 0.9500
C620 H620 0.9500
C620 C621 1.376(9)
C621 H621 0.9500
C621 C622 1.382(9)
C622 H622 0.9500
C700 H700 0.9500
C700 C701 1.364(8)
C701 H701 0.9500
C701 C702 1.387(7)
C702 H702 0.9500
C710 H710 0.9500
C710 C711 1.338(9)
C711 H711 0.9500
C711 C712 1.390(7)
C712 H712 0.9500
C720 H720 0.9500
C720 C721 1.363(9)
C721 H721 0.9500
C721 C722 1.377(7)
C722 H722 0.9500
C800 H800 0.9500
C800 C801 1.368(9)
C801 H801 0.9500
C801 C802 1.386(9)
C802 H802 0.9500
C810 H810 0.9500
C810 C811 1.354(9)
C811 H811 0.9500
C811 C812 1.393(10)
C812 H812 0.9500
C820 H820 0.9500
C820 C821 1.378(7)
C821 H821 0.9500
C821 C822 1.372(8)
C822 H822 0.9500
N831 C832 1.319(9)
C832 H832 0.9500
C832 C831 1.401(10)
C831 H831 0.9500
C220 H220 0.9500
C220 C221 1.369(14)
C221 H221 0.9500
C221 C222 1.381(12)
C222 H222 0.9500
C530 H530 0.9500
C530 C531 1.416(14)
C531 H531 0.9500
C531 C532 1.226(17)
C532 H532 0.9500
C600 H600 0.9500
C600 C601 1.364(16)
C601 H601 0.9500
C601 C602 1.419(10)
C602 H602 0.9500
C630 H630 0.9500
C630 C631 1.442(14)
C631 H631 0.9500
C631 C632 1.159(15)
C632 H632 0.9500
C730 H730 0.9500
C730 C731 1.336(13)
C731 H731 0.9500
C731 C732 1.332(15)
C732 H732 0.9500
C580 H580 0.9500
C580 C581 1.347(19)
C581 H581 0.9500
C581 C582 1.50(3)
C582 H582 0.9500
C650 H650 0.9500
C650 C651 1.37(3)
C651 H651 0.9500
C651 C652 1.37(3)
C652 H652 0.9500
C780 H780 0.9500
C780 C781 1.42(2)
C781 H781 0.9500
C781 C782 1.36(3)
C782 H782 0.9500
B1 H1 1.0000
B2 H2A 1.0000
B2 H2B 1.0000
B3 H3 1.0000
B4 H4 1.0000

loop_
_geom_torsion_atom_site_label_1
_geom_torsion_atom_site_label_2
_geom_torsion_atom_site_label_3
_geom_torsion_atom_site_label_4
_geom_torsion
Co1 N501 C502 C501 -177.6(3)
Co1 N511 C512 C511 176.3(4)
Co1 N521 C522 C521 175.2(3)
Co2 N611 C612 C611 177.0(4)
Co2 N621 C622 C621 178.7(5)
Co2 N601 C602 C601 -176.9(7)
Co2 N651 C652 C651 -163.6(17)
Co3 N701 C702 C701 171.2(4)
Co3 N711 C712 C711 -178.3(4)
Co3 N721 C722 C721 177.0(3)
Co4 N801 C802 C801 172.6(3)
Co4 N811 C812 C811 -172.4(3)
Co4 N821 C822 C821 -172.6(3)
Fe1 N101 C102 C101 179.9(3)
Fe1 N111 C112 C111 179.4(3)
Fe1 N121 C122 C121 -178.2(3)
Fe2 N201 C202 C201 -178.3(3)
Fe2 N211 C212 C211 -173.7(4)
Fe2 N221 C222 C221 171.7(10)
Fe2 N271 C272 C271 -171(2)
Fe2 N271 N270 C270 171.8(19)
Fe2 N271 N270 B2 -6.8(13)
Fe3 N301 C302 C301 -177.9(3)
Fe3 N311 C312 C1T 177.9(3)
Fe3 N321 C322 C321 179.0(4)
Fe4 N401 C402 C401 -178.1(3)
Fe4 N411 C412 C411 -176.8(4)
Fe4 N421 C422 C421 -178.9(3)
N2 Co2 N601 N600 136.2(7)
N2 Co2 N601 C602 -46.8(8)
N4 Co2 N601 N600 -132.3(7)
N4 Co2 N601 C602 44.7(8)
N100 N101 C102 C101 -0.1(5)
N100 C100 C101 C102 -0.1(5)
N101 Fe1 C1 K1C -137.24(17)
N101 Fe1 C3 K1C 134.44(15)
N101 Fe1 C3 K1D 143.4(3)
N101 N100 C100 C101 0.0(5)
N101 N100 B1 N110 -57.6(4)
N101 N100 B1 N120 58.7(5)
N110 N111 C112 C111 -0.1(5)
N110 C110 C111 C112 -0.3(6)
N111 Fe1 C2 K1B 132.59(19)
N111 Fe1 C2 K1C 139.39(15)
N111 Fe1 C2 K1D 124.5(2)
N111 Fe1 C3 K1C -138.33(16)
N111 Fe1 C3 K1D -129.3(3)
N111 N110 C110 C111 0.3(5)
N111 N110 B1 N100 59.7(5)
N111 N110 B1 N120 -55.6(5)
N120 N121 C122 C121 -0.2(5)
N120 C120 C121 C122 -0.7(5)
N121 Fe1 C1 K1C 135.46(17)
N121 Fe1 C2 K1B -140.16(19)
N121 Fe1 C2 K1C -133.37(15)
N121 Fe1 C2 K1D -148.3(2)
N121 N120 C120 C121 0.6(5)
N121 N120 B1 N100 -58.1(5)
N121 N120 B1 N110 57.3(5)
N200 N201 C202 C201 -0.1(5)
N200 C200 C201 C202 1.2(6)
N201 Fe2 C4 K1B 133.59(19)
N201 Fe2 C4 K1C 126.86(16)
N201 Fe2 C5 K1B -131.97(15)
N201 Fe2 C5 K1C -139.09(18)
N201 N200 C200 C201 -1.3(6)
N201 N200 B2 N210 55.9(7)
N201 N200 B2 N220 -55.5(7)
N201 N200 B2 N270 -63.7(8)
N210 N211 C212 C211 1.8(6)
N210 C210 C211 C212 0.9(9)
N211 Fe2 C5 K1B 139.96(15)
N211 Fe2 C5 K1C 132.83(18)
N211 Fe2 C6 K1A -133.93(16)
N211 N210 C210 C211 0.2(9)
N211 N210 B2 N200 -56.1(7)
N211 N210 B2 N220 61.0(8)
N211 N210 B2 N270 54.9(10)
N300 N301 C302 C301 0.4(5)
N300 C300 C301 C302 1.1(6)
N301 Fe3 C7 K1A 133.71(13)
N301 Fe3 C8 K1C -134.91(18)
N301 N300 C300 C301 -1.0(5)
N301 N300 B3 N310 58.8(5)
N301 N300 B3 N320 -57.1(5)
N310 N311 C312 C1T 0.5(5)
N311 Fe3 C8 K1C 137.70(18)
N311 Fe3 C9 K1A -141.68(13)
N311 Fe3 C9 K1D -132.1(3)
N311 N310 C310 C1T 0.0(5)
N311 N310 B3 N300 -57.7(5)
N311 N310 B3 N320 57.6(5)
N320 N321 C322 C321 0.4(6)
N320 C320 C321 C322 0.5(7)
N321 Fe3 C7 K1A -139.09(14)
N321 Fe3 C9 K1A 130.67(13)
N321 Fe3 C9 K1D 140.2(3)
N321 N320 C320 C321 -0.3(6)
N321 N320 B3 N300 58.8(5)
N321 N320 B3 N310 -57.1(5)
N400 N401 C402 C401 0.2(4)
N400 C400 C401 C402 0.6(5)
N401 Fe4 C10 K1A -138.95(14)
N401 Fe4 C10 K1B -130.29(19)
N401 Fe4 C10 K1D -124.2(2)
N401 Fe4 C12 K1A 138.34(12)
N401 Fe4 C12 K1D 127.5(3)
N401 N400 C400 C401 -0.5(5)
N401 N400 B4 N410 -55.9(5)
N401 N400 B4 N420 59.6(5)
N410 N411 C412 C411 -0.1(6)
N410 C410 C411 C412 0.4(7)
N411 Fe4 C11 K1A 137.14(14)
N411 Fe4 C12 K1A -133.88(13)
N411 Fe4 C12 K1D -144.7(3)
N411 N410 C410 C411 -0.5(7)
N411 N410 B4 N400 59.5(6)
N411 N410 B4 N420 -57.1(6)
N420 N421 C422 C421 0.7(5)
N420 C420 C421 C422 0.0(6)
N421 Fe4 C10 K1A 132.54(13)
N421 Fe4 C10 K1B 141.21(19)
N421 Fe4 C10 K1D 147.3(2)
N421 Fe4 C11 K1A -136.45(13)
N421 N420 C420 C421 0.4(5)
N421 N420 B4 N400 -58.4(5)
N421 N420 B4 N410 57.8(5)
N500 N501 C502 C501 0.9(5)
N500 C500 C501 C502 0.2(6)
N501 N500 C500 C501 0.3(6)
N501 N500 B5 N510 -54.7(5)
N501 N500 B5 N520 58.8(5)
N501 N500 B5 N530 177.7(6)
N501 N500 B5 N580 -166.3(8)
N510 N511 C512 C511 0.1(6)
N510 C510 C511 C512 1.3(8)
N511 N510 C510 C511 -1.2(8)
N511 N510 B5 N500 54.6(5)
N511 N510 B5 N520 -59.9(6)
N511 N510 B5 N530 -178.9(7)
N511 N510 B5 N580 173.2(10)
N520 N521 C522 C521 -1.5(5)
N520 C520 C521 C522 0.1(6)
N521 N520 C520 C521 -1.0(6)
N521 N520 B5 N500 -60.4(5)
N521 N520 B5 N510 54.4(5)
N521 N520 B5 N530 177.7(7)
N521 N520 B5 N580 169.0(12)
N610 N611 C612 C611 0.3(6)
N610 C610 C611 C612 0.0(7)
N611 Co2 N601 N600 44.9(7)
N611 Co2 N601 C602 -138.1(8)
N611 N610 C610 C611 0.2(6)
N611 N610 B6A N620 -61.2(9)
N611 N610 B6A N600 54.7(10)
N611 N610 B6A N630 -180.0(8)
N611 N610 B6B N620 -42(2)
N611 N610 B6B N650 62(3)
N611 N610 B6B N680 -171.4(17)
N620 N621 C622 C621 -2.0(7)
N620 C620 C621 C622 0.4(9)
N621 Co2 N601 N600 -42.7(7)
N621 Co2 N601 C602 134.3(8)
N621 N620 C620 C621 -1.7(8)
N621 N620 B6A N610 63.2(8)
N621 N620 B6A N600 -51.8(9)
N621 N620 B6A N630 -178.2(6)
N621 N620 B6B N610 39(2)
N621 N620 B6B N650 -73.7(18)
N621 N620 B6B N680 176.8(10)
N700 N701 C702 C701 -0.6(5)
N700 C700 C701 C702 0.2(7)
N701 N700 C700 C701 -0.5(6)
N701 N700 B7 N710 53.9(6)
N701 N700 B7 N720 -60.0(6)
N701 N700 B7 N730 179.7(5)
N701 N700 B7 N780 159.2(10)
N710 N711 C712 C711 0.6(6)
N710 C710 C711 C712 -0.8(8)
N711 N710 C710 C711 1.2(7)
N711 N710 B7 N700 -56.2(6)
N711 N710 B7 N720 58.7(6)
N711 N710 B7 N730 -178.5(6)
N711 N710 B7 N780 -169.3(10)
N720 N721 C722 C721 0.2(5)
N720 C720 C721 C722 1.6(6)
N721 N720 C720 C721 -1.5(6)
N721 N720 B7 N700 53.7(5)
N721 N720 B7 N710 -59.9(5)
N721 N720 B7 N730 174.0(6)
N721 N720 B7 N780 -174.0(14)
N800 N801 C802 C801 -0.8(5)
N800 C800 C801 C802 -0.1(6)
N801 N800 C800 C801 -0.4(5)
N801 N800 B8 N810 53.6(4)
N801 N800 B8 N820 -60.9(4)
N801 N800 B8 N830 173.6(3)
N810 N811 C812 C811 0.7(5)
N810 C810 C811 C812 -0.6(6)
N811 N810 C810 C811 1.0(5)
N811 N810 B8 N800 -54.0(4)
N811 N810 B8 N820 59.7(5)
N811 N810 B8 N830 -175.7(3)
N820 N821 C822 C821 -0.3(5)
N820 C820 C821 C822 0.4(6)
N821 N820 C820 C821 -0.7(5)
N821 N820 B8 N800 60.7(4)
N821 N820 B8 N810 -53.7(5)
N821 N820 B8 N830 -175.2(3)
N830 C830 C831 C832 0.7(7)
N830 N831 C832 C831 0.9(8)
C830 N830 N831 C832 -0.4(7)
C830 N830 B8 N800 -45.2(6)
C830 N830 B8 N810 73.5(5)
C830 N830 B8 N820 -166.1(4)
N220 N221 C222 C221 2.0(14)
N220 C220 C221 C222 -4.2(14)
N221 Fe2 C6 K1A 141.5(3)
N221 N220 C220 C221 5.4(14)
N221 N220 B2 N200 51.1(11)
N221 N220 B2 N210 -65.7(11)
N530 N531 C532 C531 4.3(13)
N530 C530 C531 C532 -1.5(13)
N531 N530 C530 C531 4.0(14)
N531 N530 B5 N500 -122.8(13)
N531 N530 B5 N510 113.4(13)
N531 N530 B5 N520 -4.4(16)
N600 N601 C602 C601 0.4(9)
N600 C600 C601 C602 3.0(10)
N601 N600 C600 C601 -2.9(11)
N601 N600 B6A N610 -56.0(12)
N601 N600 B6A N620 56.2(11)
N601 N600 B6A N630 -179.3(9)
N630 N631 C632 C631 -1.0(14)
N630 C630 C631 C632 -5.2(16)
N631 N630 C630 C631 4.7(14)
N631 N630 B6A N610 -12.3(16)
N631 N630 B6A N620 -126.7(9)
N631 N630 B6A N600 109.5(10)
N730 N731 C732 C731 -1.6(14)
N730 C730 C731 C732 -7.7(17)
N731 N730 C730 C731 7.0(16)
N731 N730 B7 N700 95.3(12)
N731 N730 B7 N710 -144.6(10)
N731 N730 B7 N720 -23.8(13)
N271 Fe2 C4 K1B -141.3(7)
N271 C272 C271 C270 0.0
N271 N270 B2 N200 66.4(9)
N271 N270 B2 N210 -50.7(11)
C272 N271 N270 C270 0.0
C272 N271 N270 B2 -178.6(17)
C272 C271 C270 N270 0.0
C271 C270 N270 N271 0.0
C271 C270 N270 B2 178(3)
C270 N270 B2 N200 -111(2)
C270 N270 B2 N210 131(2)
N270 N271 C272 C271 0.0
N580 N581 C582 C581 10(2)
N580 C580 C581 C582 -5(2)
N581 N580 C580 C581 13(3)
N581 N580 B5 N500 -3.6(17)
N581 N580 B5 N510 -118.7(14)
N581 N580 B5 N520 124.6(13)
N650 N651 C652 C651 4(3)
N650 C650 C651 C652 -2(3)
N651 N650 C650 C651 5(3)
N651 N650 B6B N610 -50(3)
N651 N650 B6B N620 64(3)
N651 N650 B6B N680 174(2)
N680 N681 C682 C681 0.0
N681 N680 C680 C681 0.0
N681 N680 B6B N610 -83(3)
N681 N680 B6B N620 146.4(13)
N681 N680 B6B N650 44(2)
N681 C682 C681 C680 0.0
C682 C681 C680 N680 0.0
C680 N680 N681 C682 0.0
C680 N680 B6B N610 70(3)
C680 N680 B6B N620 -59.9(19)
C680 N680 B6B N650 -162.2(15)
N780 N781 C782 C781 7(4)
N780 C780 C781 C782 1(4)
N781 N780 C780 C781 4(3)
N781 N780 B7 N700 133(2)
N781 N780 B7 N710 -116(2)
N781 N780 B7 N720 2(3)
C1 Fe1 C2 K1B -47.7(2)
C1 Fe1 C2 K1C -40.93(15)
C1 Fe1 C2 K1D -55.9(2)
C1 Fe1 C3 K1C 41.53(17)
C1 Fe1 C3 K1D 50.5(3)
C2 Fe1 C1 K1C 44.93(18)
C2 Fe1 C3 K1C -46.76(16)
C2 Fe1 C3 K1D -37.8(3)
C3 Fe1 C1 K1C -47.28(19)
C3 Fe1 C2 K1B 41.7(2)
C3 Fe1 C2 K1C 48.50(16)
C3 Fe1 C2 K1D 33.6(2)
C4 Fe2 C5 K1B -38.07(15)
C4 Fe2 C5 K1C -45.19(19)
C4 Fe2 C6 K1A 46.40(16)
C5 Fe2 C4 K1B 44.7(2)
C5 Fe2 C4 K1C 37.96(16)
C5 Fe2 C6 K1A -40.89(15)
C6 Fe2 C4 K1B -48.1(2)
C6 Fe2 C4 K1C -54.87(16)
C6 Fe2 C5 K1B 49.87(15)
C6 Fe2 C5 K1C 42.74(19)
C7 Fe3 C8 K1C -43.15(19)
C7 Fe3 C9 K1A 40.50(13)
C7 Fe3 C9 K1D 50.1(3)
C8 Fe3 C7 K1A 41.79(15)
C8 Fe3 C9 K1A -54.03(14)
C8 Fe3 C9 K1D -44.5(3)
C9 Fe3 C7 K1A -46.08(14)
C9 Fe3 C8 K1C 44.29(19)
C10 Fe4 C11 K1A -45.94(15)
C10 Fe4 C12 K1A 48.36(13)
C10 Fe4 C12 K1D 37.6(3)
C11 Fe4 C10 K1A 39.95(14)
C11 Fe4 C10 K1B 48.6(2)
C11 Fe4 C10 K1D 54.7(2)
C11 Fe4 C12 K1A -39.98(13)
C11 Fe4 C12 K1D -50.8(3)
C12 Fe4 C10 K1A -48.33(14)
C12 Fe4 C10 K1B -39.7(2)
C12 Fe4 C10 K1D -33.6(2)
C12 Fe4 C11 K1A 45.94(14)
C100 N100 N101 Fe1 -179.9(3)
C100 N100 N101 C102 0.1(4)
C100 N100 B1 N110 121.2(5)
C100 N100 B1 N120 -122.5(5)
C100 C101 C102 N101 0.1(5)
C110 N110 N111 Fe1 -179.7(3)
C110 N110 N111 C112 -0.1(5)
C110 N110 B1 N100 -124.1(5)
C110 N110 B1 N120 120.6(5)
C110 C111 C112 N111 0.3(6)
C120 N120 N121 Fe1 178.1(3)
C120 N120 N121 C122 -0.2(4)
C120 N120 B1 N100 124.1(5)
C120 N120 B1 N110 -120.5(5)
C120 C121 C122 N121 0.6(5)
C200 N200 N201 Fe2 179.4(3)
C200 N200 N201 C202 0.8(5)
C200 N200 B2 N210 -122.2(6)
C200 N200 B2 N220 126.4(7)
C200 N200 B2 N270 118.2(9)
C200 C201 C202 N201 -0.7(6)
C210 N210 N211 Fe2 174.9(5)
C210 N210 N211 C212 -1.2(7)
C210 N210 B2 N200 130.1(7)
C210 N210 B2 N220 -112.8(9)
C210 N210 B2 N270 -118.8(10)
C210 C211 C212 N211 -1.7(7)
C300 N300 N301 Fe3 178.9(3)
C300 N300 N301 C302 0.4(5)
C300 N300 B3 N310 -121.5(5)
C300 N300 B3 N320 122.6(5)
C300 C301 C302 N301 -0.9(6)
C310 N310 N311 Fe3 -178.2(3)
C310 N310 N311 C312 -0.3(5)
C310 N310 B3 N300 119.3(5)
C310 N310 B3 N320 -125.4(5)
C310 C1T C312 N311 -0.5(5)
C312 C1T C310 N310 0.3(5)
C320 N320 N321 Fe3 -179.0(3)
C320 N320 N321 C322 -0.1(5)
C320 N320 B3 N300 -123.7(5)
C320 N320 B3 N310 120.4(5)
C320 C321 C322 N321 -0.5(7)
C400 N400 N401 Fe4 178.7(3)
C400 N400 N401 C402 0.2(5)
C400 N400 B4 N410 121.7(5)
C400 N400 B4 N420 -122.8(5)
C400 C401 C402 N401 -0.5(5)
C410 N410 N411 Fe4 177.7(4)
C410 N410 N411 C412 0.4(6)
C410 N410 B4 N400 -120.8(6)
C410 N410 B4 N420 122.6(6)
C410 C411 C412 N411 -0.2(7)
C420 N420 N421 Fe4 179.0(3)
C420 N420 N421 C422 -0.7(5)
C420 N420 B4 N400 124.3(5)
C420 N420 B4 N410 -119.4(5)
C420 C421 C422 N421 -0.5(6)
C500 N500 N501 Co1 177.9(3)
C500 N500 N501 C502 -0.8(5)
C500 N500 B5 N510 126.9(5)
C500 N500 B5 N520 -119.6(5)
C500 N500 B5 N530 -0.7(9)
C500 N500 B5 N580 15.4(11)
C500 C501 C502 N501 -0.7(6)
C510 N510 N511 Co1 -176.0(4)
C510 N510 N511 C512 0.7(6)
C510 N510 B5 N500 -127.4(7)
C510 N510 B5 N520 118.1(7)
C510 N510 B5 N530 -0.9(10)
C510 N510 B5 N580 -8.8(12)
C510 C511 C512 N511 -0.8(7)
C520 N520 N521 Co1 -175.4(3)
C520 N520 N521 C522 1.5(5)
C520 N520 B5 N500 119.8(6)
C520 N520 B5 N510 -125.5(5)
C520 N520 B5 N530 -2.2(9)
C520 N520 B5 N580 -10.9(14)
C520 C521 C522 N521 0.8(6)
C610 N610 N611 Co2 -177.4(4)
C610 N610 N611 C612 -0.3(6)
C610 N610 B6A N620 115.4(9)
C610 N610 B6A N600 -128.7(9)
C610 N610 B6A N630 -3.3(16)
C610 N610 B6B N620 128.0(13)
C610 N610 B6B N650 -127.9(15)
C610 N610 B6B N680 -1(4)
C610 C611 C612 N611 -0.1(7)
C620 N620 N621 Co2 -178.3(4)
C620 N620 N621 C622 2.3(6)
C620 N620 B6A N610 -124.5(9)
C620 N620 B6A N600 120.6(10)
C620 N620 B6A N630 -5.9(12)
C620 N620 B6B N610 -128.1(17)
C620 N620 B6B N650 119.5(16)
C620 N620 B6B N680 10(2)
C620 C621 C622 N621 1.0(8)
C700 N700 N701 Co3 -172.2(3)
C700 N700 N701 C702 0.7(5)
C700 N700 B7 N710 -130.3(6)
C700 N700 B7 N720 115.8(6)
C700 N700 B7 N730 -4.6(9)
C700 N700 B7 N780 -25.0(12)
C700 C701 C702 N701 0.2(6)
C710 N710 N711 Co3 177.9(4)
C710 N710 N711 C712 -1.1(6)
C710 N710 B7 N700 126.6(7)
C710 N710 B7 N720 -118.5(7)
C710 N710 B7 N730 4.3(11)
C710 N710 B7 N780 13.5(12)
C710 C711 C712 N711 0.1(7)
C720 N720 N721 Co3 -176.2(3)
C720 N720 N721 C722 0.8(5)
C720 N720 B7 N700 -126.0(6)
C720 N720 B7 N710 120.4(6)
C720 N720 B7 N730 -5.7(10)
C720 N720 B7 N780 6.3(17)
C720 C721 C722 N721 -1.1(6)
C800 N800 N801 Co4 -173.5(3)
C800 N800 N801 C802 0.7(4)
C800 N800 B8 N810 -130.6(4)
C800 N800 B8 N820 114.9(5)
C800 N800 B8 N830 -10.6(6)
C800 C801 C802 N801 0.6(5)
C810 N810 N811 Co4 173.1(3)
C810 N810 N811 C812 -1.1(5)
C810 N810 B8 N800 129.1(4)
C810 N810 B8 N820 -117.2(5)
C810 N810 B8 N830 7.4(6)
C810 C811 C812 N811 -0.1(6)
C820 N820 N821 Co4 173.4(3)
C820 N820 N821 C822 0.6(5)
C820 N820 B8 N800 -115.5(5)
C820 N820 B8 N810 130.1(5)
C820 N820 B8 N830 8.6(7)
C820 C821 C822 N821 -0.1(6)
N831 N830 C830 C831 -0.2(6)
N831 N830 B8 N800 147.6(4)
N831 N830 B8 N810 -93.7(5)
N831 N830 B8 N820 26.7(6)
N831 C832 C831 C830 -1.0(8)
C220 N220 N221 Fe2 -176.4(10)
C220 N220 N221 C222 -4.6(13)
C220 N220 B2 N200 -124.9(13)
C220 N220 B2 N210 118.4(13)
C220 C221 C222 N221 1.3(15)
C530 N530 N531 C532 -5.0(13)
C530 N530 B5 N500 62.4(13)
C530 N530 B5 N510 -61.4(14)
C530 N530 B5 N520 -179.2(11)
C530 C531 C532 N531 -1.8(14)
C600 N600 N601 Co2 179.1(7)
C600 N600 N601 C602 1.5(10)
C600 N600 B6A N610 124.2(11)
C600 N600 B6A N620 -123.5(12)
C600 N600 B6A N630 1.0(17)
C600 C601 C602 N601 -2.1(9)
C630 N630 N631 C632 -2.7(12)
C630 N630 B6A N610 171.8(11)
C630 N630 B6A N620 57.4(14)
C630 N630 B6A N600 -66.4(17)
C630 C631 C632 N631 3.6(16)
C730 N730 N731 C732 -3.4(14)
C730 N730 B7 N700 -66.4(14)
C730 N730 B7 N710 53.6(15)
C730 N730 B7 N720 174.5(11)
C730 C731 C732 N731 5.8(16)
C580 N580 N581 C582 -14(2)
C580 N580 B5 N500 -163.4(18)
C580 N580 B5 N510 82(2)
C580 N580 B5 N520 -35(2)
C580 C581 C582 N581 -4(2)
C650 N650 N651 Co2 162.6(16)
C650 N650 N651 C652 -6(3)
C650 N650 B6B N610 144(3)
C650 N650 B6B N620 -102(3)
C650 N650 B6B N680 8(4)
C650 C651 C652 N651 -1(2)
C780 N780 N781 C782 -7(3)
C780 N780 B7 N700 -40(3)
C780 N780 B7 N710 70(3)
C780 N780 B7 N720 -172(2)
C780 C781 C782 N781 -5(4)
B1 N100 N101 Fe1 -0.9(5)
B1 N100 N101 C102 179.1(4)
B1 N100 C100 C101 -178.9(5)
B1 N110 N111 Fe1 -2.7(5)
B1 N110 N111 C112 176.9(4)
B1 N110 C110 C111 -176.2(4)
B1 N120 N121 Fe1 -0.2(5)
B1 N120 N121 C122 -178.5(4)
B1 N120 C120 C121 178.6(5)
B2 N200 N201 Fe2 0.9(6)
B2 N200 N201 C202 -177.7(5)
B2 N200 C200 C201 176.9(6)
B2 N210 N211 Fe2 -0.3(7)
B2 N210 N211 C212 -176.4(5)
B2 N210 C210 C211 174.3(7)
B2 N220 N221 Fe2 6.9(13)
B2 N220 N221 C222 178.7(12)
B2 N220 C220 C221 -178.2(12)
B3 N300 N301 Fe3 -1.3(5)
B3 N300 N301 C302 -179.8(4)
B3 N300 C300 C301 179.2(5)
B3 N310 N311 Fe3 -0.5(5)
B3 N310 N311 C312 177.4(4)
B3 N310 C310 C1T -177.2(5)
B3 N320 N321 Fe3 -0.9(5)
B3 N320 N321 C322 178.0(4)
B3 N320 C320 C321 -178.0(5)
B4 N400 N401 Fe4 -3.1(5)
B4 N400 N401 C402 178.4(4)
B4 N400 C400 C401 -178.3(5)
B4 N410 N411 Fe4 -2.6(6)
B4 N410 N411 C412 -179.9(5)
B4 N410 C410 C411 179.8(6)
B4 N420 N421 Fe4 1.1(5)
B4 N420 N421 C422 -178.6(4)
B4 N420 C420 C421 177.9(5)
B5 N500 N501 Co1 -0.9(5)
B5 N500 N501 C502 -179.6(4)
B5 N500 C500 C501 178.8(5)
B5 N510 N511 Co1 2.4(5)
B5 N510 N511 C512 179.2(4)
B5 N510 C510 C511 -179.4(6)
B5 N520 N521 Co1 4.7(5)
B5 N520 N521 C522 -178.4(4)
B5 N520 C520 C521 178.8(5)
B5 N530 N531 C532 179.7(12)
B5 N530 C530 C531 179.9(11)
B5 N580 N581 C582 -175.6(16)
B5 N580 C580 C581 173.6(16)
B7 N700 N701 Co3 4.5(6)
B7 N700 N701 C702 177.4(5)
B7 N700 C700 C701 -176.6(6)
B7 N710 N711 Co3 0.0(6)
B7 N710 N711 C712 -179.0(5)
B7 N710 C710 C711 178.6(6)
B7 N720 N721 Co3 4.0(5)
B7 N720 N721 C722 -179.0(4)
B7 N720 C720 C721 178.2(6)
B7 N730 N731 C732 -167.6(10)
B7 N730 C730 C731 171.0(11)
B7 N780 N781 C782 178(2)
B7 N780 C780 C781 178(2)
B8 N800 N801 Co4 3.4(4)
B8 N800 N801 C802 177.5(3)
B8 N800 C800 C801 -176.5(4)
B8 N810 N811 Co4 -4.4(4)
B8 N810 N811 C812 -178.5(3)
B8 N810 C810 C811 178.2(4)
B8 N820 N821 Co4 -3.7(5)
B8 N820 N821 C822 -176.5(4)
B8 N820 C820 C821 175.7(4)
B8 N830 C830 C831 -168.8(4)
B8 N830 N831 C832 168.8(5)
B6A N610 N611 Co2 0.2(8)
B6A N610 N611 C612 177.3(7)
B6A N610 C610 C611 -176.6(9)
B6A N620 N621 Co2 -4.0(7)
B6A N620 N621 C622 176.6(5)
B6A N620 C620 C621 -174.4(7)
B6A N600 N601 Co2 -0.7(12)
B6A N600 N601 C602 -178.3(9)
B6A N600 C600 C601 176.9(11)
B6A N630 N631 C632 -179.1(11)
B6A N630 C630 C631 -178.9(11)
B6B N610 N611 Co2 -6.1(18)
B6B N610 N611 C612 171.0(18)
B6B N610 C610 C611 -171.2(18)
B6B N620 N621 Co2 12.2(10)
B6B N620 N621 C622 -167.3(10)
B6B N620 C620 C621 166.2(12)
B6B N650 N651 Co2 -7(3)
B6B N650 N651 C652 -175(2)
B6B N650 C650 C651 171(3)
B6B N680 N681 C682 158.1(18)
B6B N680 C680 C681 -156(2)
